data_4514891
loop_
_publ_author_name
'Zott, Michael D.'
'Garrido-Barros, Pablo'
'Peters, Jonas C.'

_publ_section_title
;
 Electrocatalytic Ammonia Oxidation Mediated by a Polypyridyl Iron
 Catalyst
;
_journal_name_full 'ACS Catalysis'
_journal_page_first 10101
_journal_paper_doi 10.1021/acscatal.9b03499
_journal_year 2019
_chemical_formula_moiety '4(C18 H24 Fe N6), 8(C F3 O3 S), 3(C4 H8 O), H1.28 N0.43'
_chemical_formula_sum 'C92 H121.28 F24 Fe4 N24.43 O27 S8'
_chemical_formula_weight 2937.24
_space_group_crystal_system monoclinic
_space_group_IT_number 14
_space_group_name_Hall '-P 2yn'
_space_group_name_H-M_alt 'P 1 21/n 1'
_symmetry_space_group_name_Hall '-P 2yn'
_symmetry_space_group_name_H-M 'P 1 21/n 1'
_atom_sites_solution_hydrogens mixed
_audit_creation_date 2019-08-09
_audit_creation_method
;
Olex2 1.2
(compiled 2018.05.29 svn.r3508 for OlexSys, GUI svn.r5506)
;
_cell_angle_alpha 90
_cell_angle_beta 109.475(13)
_cell_angle_gamma 90
_cell_formula_units_Z 4
_cell_length_a 31.690(8)
_cell_length_b 12.063(5)
_cell_length_c 34.405(5)
_cell_measurement_reflns_used 1986
_cell_measurement_temperature 100(2)
_cell_measurement_theta_max 47.17
_cell_measurement_theta_min 2.67
_cell_volume 12400(6)
_computing_cell_refinement 'SAINT V8.38A (?, 2016)'
_computing_data_reduction 'SAINT V8.38A (?, 2016)'
_computing_molecular_graphics 'Olex2 (Dolomanov et al., 2009)'
_computing_publication_material 'Olex2 (Dolomanov et al., 2009)'
_computing_structure_refinement 'XL (Sheldrick, 2008)'
_diffrn_ambient_temperature 99.99
_diffrn_measured_fraction_theta_full 0.997
_diffrn_measured_fraction_theta_max 0.987
_diffrn_measurement_device_type 'Bruker APEX-II CCD'
_diffrn_measurement_method '\f and \w scans'
_diffrn_radiation_type CuK\a
_diffrn_radiation_wavelength 1.54178
_diffrn_reflns_av_R_equivalents 0.0838
_diffrn_reflns_av_unetI/netI 0.0384
_diffrn_reflns_Laue_measured_fraction_full 0.997
_diffrn_reflns_Laue_measured_fraction_max 0.987
_diffrn_reflns_limit_h_max 38
_diffrn_reflns_limit_h_min -40
_diffrn_reflns_limit_k_max 15
_diffrn_reflns_limit_k_min -14
_diffrn_reflns_limit_l_max 43
_diffrn_reflns_limit_l_min -42
_diffrn_reflns_number 316748
_diffrn_reflns_point_group_measured_fraction_full 0.997
_diffrn_reflns_point_group_measured_fraction_max 0.987
_diffrn_reflns_theta_full 67.679
_diffrn_reflns_theta_max 79.978
_diffrn_reflns_theta_min 2.321
_diffrn_standards_number 0
_exptl_absorpt_coefficient_mu 5.952
_exptl_absorpt_correction_T_max 1.0000
_exptl_absorpt_correction_T_min 0.6688
_exptl_absorpt_correction_type multi-scan
_exptl_absorpt_process_details
;
SADABS-2016/2 (Bruker,2016/2) was used for absorption correction.
wR2(int) was 0.1307 before and 0.0930 after correction.
The Ratio of minimum to maximum transmission is 0.6688.
The \l/2 correction factor is Not present.
;
_exptl_crystal_colour yellow
_exptl_crystal_density_diffrn 1.573
_exptl_crystal_description plate
_exptl_crystal_F_000 6033
_exptl_crystal_size_max 0.287
_exptl_crystal_size_mid 0.281
_exptl_crystal_size_min 0.144
_refine_diff_density_max 1.830
_refine_diff_density_min -0.890
_refine_diff_density_rms 0.093
_refine_ls_extinction_method none
_refine_ls_goodness_of_fit_ref 1.097
_refine_ls_hydrogen_treatment constr
_refine_ls_matrix_type full
_refine_ls_number_parameters 1991
_refine_ls_number_reflns 26746
_refine_ls_number_restraints 2397
_refine_ls_restrained_S_all 1.061
_refine_ls_R_factor_all 0.0812
_refine_ls_R_factor_gt 0.0739
_refine_ls_shift/su_max 0.001
_refine_ls_shift/su_mean 0.000
_refine_ls_structure_factor_coef Fsqd
_refine_ls_weighting_details 'w=1/[\s^2^(Fo^2^)+(0.0363P)^2^+56.8150P] where P=(Fo^2^+2Fc^2^)/3'
_refine_ls_weighting_scheme calc
_refine_ls_wR_factor_gt 0.1588
_refine_ls_wR_factor_ref 0.1623
_reflns_Friedel_coverage 0.000
_reflns_number_gt 24235
_reflns_number_total 26746
_reflns_threshold_expression 'I > 2\s(I)'
_cod_data_source_file cs9b03499_si_002.cif
_cod_data_source_block mdz-v19238-final
_cod_original_cell_volume 12399(6)
_cod_database_code 4514891
_shelx_shelxl_version_number 2018/3
_shelx_space_group_comment
;
The symmetry employed for this shelxl refinement is uniquely defined
by the following loop, which should always be used as a source of
symmetry information in preference to the above space-group names.
They are only intended as comments.
;
_olex2_refinement_description
;
1. Fixed Uiso
 At 1.2 times of:
  All C(H) groups, All C(H,H) groups, All N(H,H,H) groups
2. Restrained distances
 N33-H33A = N33-H33B = N33-H33C
 1.019 with sigma of 0.005
 H33A-H33B = H33A-H33C = H33B-H33C
 1.48 with sigma of 0.01
 N023-C03Z \\sim N0-C03{
 with sigma of 0.02
 N023-C04G \\sim N0-C5AA
 with sigma of 0.02
 N028-C04E \\sim N1-C04F
 with sigma of 0.02
 N028-C04P \\sim N1-C2AA
 with sigma of 0.02
 C02A-N032 \\sim C1AA-N2
 with sigma of 0.02
 C02A-C04P \\sim C1AA-C2AA
 with sigma of 0.02
 C02B-N032 \\sim C3AA-N2
 with sigma of 0.02
 C02B-C04G \\sim C3AA-C5AA
 with sigma of 0.02
 C02H-C045 \\sim C1BA-C0
 with sigma of 0.02
 C02H-C04E \\sim C1BA-C04F
 with sigma of 0.02
 N02T-C03X \\sim N0AA-C6AA
 with sigma of 0.02
 N02T-C04H \\sim N0AA-C7AA
 with sigma of 0.02
 C02X-C03I \\sim C0BA-C4BA
 with sigma of 0.02
 C02X-C04G \\sim C0BA-C5AA
 with sigma of 0.02
 N032-C03Q \\sim N2-C4AA
 with sigma of 0.02
 C03C-C03J \\sim C3BA-C5BA
 with sigma of 0.02
 C03C-C04H \\sim C3BA-C7AA
 with sigma of 0.02
 C03E-C03I \\sim C9AA-C4BA
 with sigma of 0.02
 C03E-C03Z \\sim C9AA-C03{
 with sigma of 0.02
 C03J-C03Y \\sim C5BA-C2BA
 with sigma of 0.02
 C03Q-C04H \\sim C4AA-C7AA
 with sigma of 0.02
 C03W-C045 \\sim C8AA-C0
 with sigma of 0.02
 C03W-C04P \\sim C8AA-C2AA
 with sigma of 0.02
 C03X-C03Y \\sim C6AA-C2BA
 with sigma of 0.02
 N01O-N023 \\sim N01P-N0
 with sigma of 0.04
 N01O-N028 \\sim N01P-N1
 with sigma of 0.04
 N01O-N02P \\sim N01P-N02Q
 with sigma of 0.04
 N01O-N02T \\sim N01P-N0AA
 with sigma of 0.04
 N01O-N032 \\sim N01P-N2
 with sigma of 0.04
 N023-N028 \\sim N0-N1
 with sigma of 0.04
 N023-C02B \\sim N0-C3AA
 with sigma of 0.04
 N023-N02P \\sim N0-N02Q
 with sigma of 0.04
 N023-N02T \\sim N0-N0AA
 with sigma of 0.04
 N023-C02X \\sim N0-C0BA
 with sigma of 0.04
 N023-N032 \\sim N0-N2
 with sigma of 0.04
 N023-C03E \\sim N0-C9AA
 with sigma of 0.04
 N028-C02A \\sim N1-C1AA
 with sigma of 0.04
 N028-C02H \\sim N1-C1BA
 with sigma of 0.04
 N028-N02P \\sim N1-N02Q
 with sigma of 0.04
 N028-N02T \\sim N1-N0AA
 with sigma of 0.04
 N028-N032 \\sim N1-N2
 with sigma of 0.04
 N028-C03W \\sim N1-C8AA
 with sigma of 0.04
 C02A-C02B \\sim C1AA-C3AA
 with sigma of 0.04
 C02A-C03Q \\sim C1AA-C4AA
 with sigma of 0.04
 C02A-C03W \\sim C1AA-C8AA
 with sigma of 0.04
 C02B-C02X \\sim C3AA-C0BA
 with sigma of 0.04
 C02B-C03Q \\sim C3AA-C4AA
 with sigma of 0.04
 C02H-C03W \\sim C1BA-C8AA
 with sigma of 0.04
 N02P-N02T \\sim N02Q-N0AA
 with sigma of 0.04
 N02P-N032 \\sim N02Q-N2
 with sigma of 0.04
 N02T-N032 \\sim N0AA-N2
 with sigma of 0.04
 N02T-C03C \\sim N0AA-C3BA
 with sigma of 0.04
 N02T-C03Q \\sim N0AA-C4AA
 with sigma of 0.04
 N02T-C03Y \\sim N0AA-C2BA
 with sigma of 0.04
 C02X-C03E \\sim C0BA-C9AA
 with sigma of 0.04
 N032-C04G \\sim N2-C5AA
 with sigma of 0.04
 N032-C04H \\sim N2-C7AA
 with sigma of 0.04
 N032-C04P \\sim N2-C2AA
 with sigma of 0.04
 C03C-C03Q \\sim C3BA-C4AA
 with sigma of 0.04
 C03C-C03Y \\sim C3BA-C2BA
 with sigma of 0.04
 C03I-C03Z \\sim C4BA-C03{
 with sigma of 0.04
 C03I-C04G \\sim C4BA-C5AA
 with sigma of 0.04
 C03J-C03X \\sim C5BA-C6AA
 with sigma of 0.04
 C03J-C04H \\sim C5BA-C7AA
 with sigma of 0.04
 C03X-C04H \\sim C6AA-C7AA
 with sigma of 0.04
 C03Z-C04G \\sim C03{-C5AA
 with sigma of 0.04
 C045-C04E \\sim C0-C04F
 with sigma of 0.04
 C045-C04P \\sim C0-C2AA
 with sigma of 0.04
 C04E-C04P \\sim C04F-C2AA
 with sigma of 0.04
 Fe04-N01O \\sim Fe-N01P
 with sigma of 0.02
 Fe04-N023 \\sim Fe-N0
 with sigma of 0.02
 Fe04-N028 \\sim Fe-N1
 with sigma of 0.02
 Fe04-N02P \\sim Fe-N02Q
 with sigma of 0.02
 Fe04-N02T \\sim Fe-N0AA
 with sigma of 0.02
 Fe04-N032 \\sim Fe-N2
 with sigma of 0.02
 Fe04-C02A \\sim Fe-C1AA
 with sigma of 0.04
 Fe04-C02B \\sim Fe-C3AA
 with sigma of 0.04
 Fe04-C03Q \\sim Fe-C4AA
 with sigma of 0.04
 Fe04-C03X \\sim Fe-C6AA
 with sigma of 0.04
 Fe04-C03Z \\sim Fe-C03{
 with sigma of 0.04
 Fe04-C04E \\sim Fe-C04F
 with sigma of 0.04
 Fe04-C04G \\sim Fe-C5AA
 with sigma of 0.04
 Fe04-C04H \\sim Fe-C7AA
 with sigma of 0.04
 Fe04-C04P \\sim Fe-C2AA
 with sigma of 0.04
 S00C-O016 \\sim S00D-O0
 with sigma of 0.02
 S00C-O01E \\sim S00D-O01F
 with sigma of 0.02
 S00C-O01H \\sim S00D-O0AA
 with sigma of 0.02
 S00C-C047 \\sim S00D-C1
 with sigma of 0.02
 F00M-C047 \\sim F00N-C1
 with sigma of 0.02
 F019-C047 \\sim F0-C1
 with sigma of 0.02
 S00C-F00M \\sim S00D-F00N
 with sigma of 0.04
 S00C-F019 \\sim S00D-F0
 with sigma of 0.04
 F00M-F019 \\sim F00N-F0
 with sigma of 0.04
 O016-O01E \\sim O0-O01F
 with sigma of 0.04
 O016-O01H \\sim O0-O0AA
 with sigma of 0.04
 O016-C047 \\sim O0-C1
 with sigma of 0.04
 O01E-O01H \\sim O01F-O0AA
 with sigma of 0.04
 O01E-C047 \\sim O01F-C1
 with sigma of 0.04
 O01H-C047 \\sim O0AA-C1
 with sigma of 0.04
 F01T-C047 \\sim F01U-C1
 with sigma of 0.02
 S00C-F01T \\sim S00D-F01U
 with sigma of 0.04
 F00M-F01T \\sim F00N-F01U
 with sigma of 0.04
 F019-F01T \\sim F0-F01U
 with sigma of 0.04
 N022-C044 \\sim N022-C2
 with sigma of 0.02
 C030-C044 \\sim C030-C2
 with sigma of 0.02
 S00B-O01L \\sim S00B-O01M
 with sigma of 0.02
 S00B-O024 \\sim S00B-O2
 with sigma of 0.02
 S00B-O025 \\sim S00B-O1
 with sigma of 0.02
 O01L-H1AB \\sim O01M-H1AB
 with sigma of 0.02
 F027-C02M \\sim F1-C02M
 with sigma of 0.02
 F02F-C02M \\sim F02G-C02M
 with sigma of 0.02
 C02M-F03M \\sim C02M-F03N
 with sigma of 0.02
 S00A-C04A \\sim S009-C04N \\sim S00B-C02M \\sim S00C-C047 \\sim S00D-C1 \\sim
S005-C040 \\sim S008-
 C03P \\sim S007-C02S \\sim S006-C04B
 with sigma of 0.02
3. Uiso/Uaniso restraints and constraints
C1BA \\sim Fe \\sim N1 \\sim N0AA \\sim N0 \\sim N02Q \\sim N2 \\sim N01P \\sim
C2AA \\sim C04F \\sim C6AA \\sim C7AA \\sim C03{ \\sim C5AA \\sim H02 \\sim HD
\\sim HE \\sim C1AA \\sim C3AA \\sim C4AA \\sim H01V \\sim H01W \\sim H01X
\\sim C8AA \\sim H04H \\sim H6AA \\sim C2BA \\sim C3BA \\sim H03{ \\sim C9AA
\\sim C0BA \\sim H1AA \\sim H1AB \\sim H3AA \\sim H3AB \\sim H4AA \\sim H4AB
\\sim H8AA \\sim C0 \\sim H1BA \\sim H2BA \\sim C5BA \\sim H3BA \\sim H9AA
\\sim C4BA \\sim H0BA \\sim H0 \\sim H5BA \\sim H4BA \\sim Fe04 \\sim N01O
\\sim N023 \\sim N028 \\sim N02P \\sim N02T \\sim N032 \\sim H01S \\sim H01T
\\sim H01U \\sim C03Z \\sim C04G \\sim C04E \\sim C04P \\sim H02S \\sim H02T
\\sim H02W \\sim C03X \\sim C04H \\sim C02A \\sim C02B \\sim C03Q \\sim C03E
\\sim H03Z \\sim C02X \\sim C02H \\sim H04G \\sim C03W \\sim H03X \\sim C03Y
\\sim C03C \\sim H02N \\sim H02O \\sim H02P \\sim H02Q \\sim H03M \\sim H03P
\\sim H03I \\sim C03I \\sim H02X \\sim H02R \\sim C045 \\sim H03W \\sim C03J
\\sim H03Y \\sim H03H \\sim H03J \\sim H045 \\sim H03K: within 1.7A with sigma
of 0.04 and sigma for terminal atoms of 0.08
N02Q \\sim Fe \\sim N1 \\sim N0AA \\sim N0 \\sim N2 \\sim N01P \\sim C2AA \\sim
C04F \\sim C6AA \\sim C7AA \\sim C03{ \\sim C5AA \\sim H02 \\sim HD \\sim HE
\\sim C1AA \\sim C3AA \\sim C4AA \\sim H01V \\sim H01W \\sim H01X \\sim C8AA
\\sim H04H \\sim C1BA \\sim H6AA \\sim C2BA \\sim C3BA \\sim H03{ \\sim C9AA
\\sim C0BA \\sim H1AA \\sim H1AB \\sim H3AA \\sim H3AB \\sim H4AA \\sim H4AB
\\sim H8AA \\sim C0 \\sim H1BA \\sim H2BA \\sim C5BA \\sim H3BA \\sim H9AA
\\sim C4BA \\sim H0BA \\sim H0 \\sim H5BA \\sim H4BA \\sim C02A \\sim Fe04
\\sim N01O \\sim N023 \\sim N028 \\sim N02P \\sim N02T \\sim N032 \\sim H01S
\\sim H01T \\sim H01U \\sim C03Z \\sim C04G \\sim C04E \\sim C04P \\sim H02S
\\sim H02T \\sim H02W \\sim C03X \\sim C04H \\sim C02B \\sim C03Q \\sim C03E
\\sim H03Z \\sim C02X \\sim C02H \\sim H04G \\sim C03W \\sim H03X \\sim C03Y
\\sim C03C \\sim H02N \\sim H02O \\sim H02P \\sim H02Q \\sim H03M \\sim H03P
\\sim H03I \\sim C03I \\sim H02X \\sim H02R \\sim C045 \\sim H03W \\sim C03J
\\sim H03Y \\sim H03H \\sim H03J \\sim H045 \\sim H03K: within 1.7A with sigma
of 0.02 and sigma for terminal atoms of 0.04
F01U \\sim S00D \\sim O0 \\sim O01F \\sim O0AA \\sim C1 \\sim F00N \\sim F0
\\sim F01T \\sim S00C \\sim O016 \\sim O01E \\sim O01H \\sim C047 \\sim F00M
\\sim F019: within 1.7A with sigma of 0.02 and sigma for terminal atoms of 0.04
4. Rigid body (RIGU) restrains
 C03{, Fe, N1, N0AA, N0, N02Q, N2, N01P, C2AA, C04F, C6AA, C7AA, C5AA, H02, HD,
  HE, C1AA, C3AA, C4AA, H01V, H01W, H01X, C8AA, H04H, C1BA, H6AA, C2BA, C3BA,
 H03{, C9AA, C0BA, H1AA, H1AB, H3AA, H3AB, H4AA, H4AB, H8AA, C0, H1BA, H2BA,
 C5BA, H3BA, H9AA, C4BA, H0BA, H0, H5BA, H4BA, C03W, Fe04, N01O, N023, N028,
 N02P, N02T, N032, H01S, H01T, H01U, C03Z, C04G, C04E, C04P, H02S, H02T, H02W,
 C03X, C04H, C02A, C02B, C03Q, C03E, H03Z, C02X, C02H, H04G, H03X, C03Y, C03C,
 H02N, H02O, H02P, H02Q, H03M, H03P, H03I, C03I, H02X, H02R, C045, H03W, C03J,
 H03Y, H03H, H03J, H045, H03K
 with sigma for 1-2 distances of 0.004 and sigma for 1-3 distances of 0.004
 C030, C044, C2, N022
 with sigma for 1-2 distances of 0.004 and sigma for 1-3 distances of 0.004
 C02B, Fe04, N01O, N023, N028, N02P, N02T, N032, H01S, H01T, H01U, C03Z, C04G,
 C04E, C04P, H02S, H02T, H02W, C03X, C04H, C02A, C03Q, C03E, H03Z, C02X, C02H,
 H04G, C03W, H03X, C03Y, C03C, H02N, H02O, H02P, H02Q, H03M, H03P, H03I, C03I,
 H02X, H02R, C045, H03W, C03J, H03Y, H03H, H03J, H045, H03K, N02Q, Fe, N1, N0AA,
  N0, N2, N01P, C2AA, C04F, C6AA, C7AA, C03{, C5AA, H02, HD, HE, C1AA, C3AA,
 C4AA, H01V, H01W, H01X, C8AA, H04H, C1BA, H6AA, C2BA, C3BA, H03{, C9AA, C0BA,
 H1AA, H1AB, H3AA, H3AB, H4AA, H4AB, H8AA, C0, H1BA, H2BA, C5BA, H3BA, H9AA,
 C4BA, H0BA, H0, H5BA, H4BA
 with sigma for 1-2 distances of 0.004 and sigma for 1-3 distances of 0.004
 O01E, S00C, O016, O01H, C047, F00M, F019, F01T, O01F, S00D, O0, O0AA, C1,
 F00N, F0, F01U, O01M, S00B, O1, O024, O025, O01L, O2, C02M, F027, F02F, F03M,
 F1, F03N, F02G
 with sigma for 1-2 distances of 0.004 and sigma for 1-3 distances of 0.004
5. Others
 Sof(Fe)=Sof(N0)=Sof(N1)=Sof(N0AA)=Sof(N2)=Sof(N02Q)=Sof(H02)=Sof(HD)=Sof(HE)=
 Sof(N01P)=Sof(H01V)=Sof(H01W)=Sof(H01X)=Sof(C1AA)=Sof(H1AA)=Sof(H1AB)=
 Sof(C2AA)=Sof(C3AA)=Sof(H3AA)=Sof(H3AB)=Sof(C4AA)=Sof(H4AA)=Sof(H4AB)=
 Sof(C03{)=Sof(H03{)=Sof(C5AA)=Sof(C04F)=Sof(H04H)=Sof(C6AA)=Sof(H6AA)=
 Sof(C7AA)=Sof(C8AA)=Sof(H8AA)=Sof(C9AA)=Sof(H9AA)=Sof(C0BA)=Sof(H0BA)=
 Sof(C1BA)=Sof(H1BA)=Sof(C2BA)=Sof(H2BA)=Sof(C3BA)=Sof(H3BA)=Sof(C0)=Sof(H0)=
 Sof(C4BA)=Sof(H4BA)=Sof(C5BA)=Sof(H5BA)=1-FVAR(1)
 Sof(Fe04)=Sof(N01O)=Sof(H01S)=Sof(H01T)=Sof(H01U)=Sof(N023)=Sof(N028)=
 Sof(C02A)=Sof(H02N)=Sof(H02O)=Sof(C02B)=Sof(H02P)=Sof(H02Q)=Sof(C02H)=
 Sof(H02R)=Sof(N02P)=Sof(H02S)=Sof(H02T)=Sof(H02W)=Sof(N02T)=Sof(C02X)=
 Sof(H02X)=Sof(N032)=Sof(C03C)=Sof(H03H)=Sof(C03E)=Sof(H03I)=Sof(C03I)=
 Sof(H03J)=Sof(C03J)=Sof(H03K)=Sof(C03Q)=Sof(H03M)=Sof(H03P)=Sof(C03W)=
 Sof(H03W)=Sof(C03X)=Sof(H03X)=Sof(C03Y)=Sof(H03Y)=Sof(C03Z)=Sof(H03Z)=
 Sof(C045)=Sof(H045)=Sof(C04E)=Sof(H04G)=Sof(C04G)=Sof(C04H)=Sof(C04P)=FVAR(1)
 Sof(S00D)=Sof(O0)=Sof(O01F)=Sof(O0AA)=Sof(C1)=Sof(F00N)=Sof(F0)=Sof(F01U)=1-
 FVAR(2)
 Sof(S00C)=Sof(F00M)=Sof(O016)=Sof(F019)=Sof(O01E)=Sof(O01H)=Sof(F01T)=
 Sof(C047)=FVAR(2)
 Sof(C2)=Sof(H2A)=Sof(H2B)=1-FVAR(3)
 Sof(C044)=Sof(H04A)=Sof(H04B)=FVAR(3)
 Sof(O01M)=Sof(F1)=Sof(F03N)=Sof(F02G)=Sof(O1)=Sof(O2)=1-FVAR(4)
 Sof(O01L)=Sof(O024)=Sof(O025)=Sof(F027)=Sof(F02F)=Sof(F03M)=FVAR(4)
 Sof(N33)=Sof(H33A)=Sof(H33B)=Sof(H33C)=FVAR(5)
6.a Everything fixed:
 H33A, H33B, H33C
6.b Secondary CH2 refined with riding coordinates:
 C02A(H02N,H02O), C02B(H02P,H02Q), C02C(H02A,H02B), C02N(H02G,H02H), C02Q(H02L,
 H02M), C02R(H02C,H02F), C038(H03A,H03B), C03D(H03C,H03D), C03F(H03F,H03G),
 C03G(H03Q,H03T), C03Q(H03M,H03P), C044(H04A,H04B), C04I(H04C,H04D), C04K(H04R,
 H04T), C04L(H04I,H04K), C04O(H04U,H04V), C04R(H04W,H04X), C04T(H04L,H04N),
 C04V(H04Y,H), C04W(H04Z,HA), C04X(H04,HB), C04Y(H04O,H04P), C04Z(H0AA,HC),
 C050(H05A,H05B), C1AA(H1AA,H1AB), C3AA(H3AA,H3AB), C4AA(H4AA,H4AB), C2(H2A,H2B)
6.c Aromatic/amide H refined with riding coordinates:
 C029(H029), C02D(H02D), C02E(H02E), C02H(H02R), C02I(H02I), C02J(H02J),
 C02K(H02K), C02U(H02U), C02V(H02V), C02X(H02X), C02Y(H02Y), C02Z(H02Z),
 C031(H031), C033(H033), C035(H035), C036(H036), C037(H037), C039(H039),
 C03B(H03E), C03C(H03H), C03E(H03I), C03I(H03J), C03J(H03K), C03L(H03L),
 C03N(H03N), C03O(H03O), C03R(H03R), C03S(H03S), C03U(H03U), C03V(H03V),
 C03W(H03W), C03X(H03X), C03Y(H03Y), C03Z(H03Z), C041(H041), C042(H042),
 C043(H043), C045(H045), C046(H046), C048(H048), C049(H049), C04C(H04E),
 C04D(H04F), C04E(H04G), C04J(H04J), C04M(H04M), C04Q(H04Q), C04S(H04S),
 C03{(H03{), C04F(H04H), C6AA(H6AA), C8AA(H8AA), C9AA(H9AA), C0BA(H0BA),
 C1BA(H1BA), C2BA(H2BA), C3BA(H3BA), C0(H0), C4BA(H4BA), C5BA(H5BA)
6.d Idealised Me refined as rotating group:
 N01A(H01G,H01H,H01I), N01B(H01A,H01B,H01C), N01D(H01M,H01N,H01O), N01J(H01J,
 H01K,H01L), N01N(H01P,H01Q,H01R), N01O(H01S,H01T,H01U), N01V(H01D,H01E,H01F),
 N02P(H02S,H02T,H02W), N02Q(H02,HD,HE), N01P(H01V,H01W,H01X)
;
_olex2_submission_special_instructions 'No special instructions were received'

loop_
_space_group_symop_operation_xyz
'x, y, z'
'-x+1/2, y+1/2, -z+1/2'
'-x, -y, -z'
'x-1/2, -y-1/2, z-1/2'

loop_
_atom_site_label
_atom_site_type_symbol
_atom_site_fract_x
_atom_site_fract_y
_atom_site_fract_z
_atom_site_U_iso_or_equiv
_atom_site_adp_type
_atom_site_occupancy
_atom_site_site_symmetry_order
_atom_site_calc_flag
_atom_site_refinement_flags_posn
_atom_site_refinement_flags_adp
_atom_site_refinement_flags_occupancy
_atom_site_disorder_assembly
_atom_site_disorder_group
Fe01 Fe 0.39594(2) 1.07250(5) 0.40782(2) 0.01848(12) Uani 1 1 d . . . . .
Fe02 Fe 0.60219(2) 0.12269(6) 0.83218(2) 0.02377(14) Uani 1 1 d . . . . .
Fe03 Fe 0.32778(2) 1.09756(5) 0.60086(2) 0.02130(13) Uani 1 1 d . . . . .
Fe04 Fe 0.39640(2) 0.98311(6) 0.90824(2) 0.01838(18) Uani 0.878(2) 1 d D U P A 1
S005 S 0.43981(3) 0.94220(8) 0.75716(3) 0.02474(19) Uani 1 1 d D . . . .
S006 S 0.27592(3) 1.32913(9) 0.45845(3) 0.0292(2) Uani 1 1 d D . . . .
S007 S 0.46552(3) 1.20998(8) 0.56466(3) 0.0258(2) Uani 1 1 d D . . . .
S008 S 0.41231(4) 0.84965(8) 0.53708(3) 0.0286(2) Uani 1 1 d D . . . .
S009 S 0.27869(4) 0.46937(10) 0.75928(3) 0.0356(2) Uani 1 1 d D . . . .
S00A S 0.53539(4) 0.23776(8) 0.93939(3) 0.0306(2) Uani 1 1 d D . . . .
S00B S 0.56058(4) 0.86440(9) 0.93529(4) 0.0360(2) Uani 1 1 d D U . . .
S00C S 0.72077(4) 0.56044(11) 0.75459(6) 0.0247(4) Uani 0.826(5) 1 d D U P B 1
F00D F 0.35322(10) 1.4056(4) 0.45952(10) 0.0672(11) Uani 1 1 d . . . . .
F00E F 0.34461(11) 0.5872(3) 0.75154(10) 0.0533(8) Uani 1 1 d . . . . .
F00F F 0.36845(11) 0.6701(2) 0.54299(11) 0.0532(8) Uani 1 1 d . . . . .
O00G O 0.23227(9) 1.3789(3) 0.44578(9) 0.0310(6) Uani 1 1 d . . . . .
O00H O 0.45276(12) 0.8665(3) 0.52803(11) 0.0403(8) Uani 1 1 d . . . . .
F00I F 0.48108(13) 1.4130(3) 0.59089(10) 0.0617(10) Uani 1 1 d . . . . .
O00J O 0.23101(12) 0.4776(4) 0.74092(12) 0.0542(10) Uani 1 1 d . . . . .
F00K F 0.28687(12) 0.5846(3) 0.69739(9) 0.0584(9) Uani 1 1 d . . . . .
O00L O 0.29548(12) 1.3070(3) 0.50180(10) 0.0473(9) Uani 1 1 d . . . . .
F00M F 0.71466(13) 0.4539(4) 0.68665(12) 0.0535(10) Uani 0.826(5) 1 d D U P B 1
O00N O 0.41375(12) 0.8816(3) 0.57767(11) 0.0437(8) Uani 1 1 d . . . . .
O00O O 0.42964(13) 0.9699(4) 0.79330(11) 0.0504(9) Uani 1 1 d . . . . .
N00P N 0.62156(11) -0.0424(3) 0.82192(10) 0.0292(8) Uani 1 1 d . . . . .
O00Q O 0.48654(12) 0.9261(4) 0.76454(13) 0.0558(10) Uani 1 1 d . . . . .
O00R O 0.51093(12) 0.2150(3) 0.89711(10) 0.0415(8) Uani 1 1 d . . . . .
O00S O 0.44418(12) 1.1642(3) 0.52446(11) 0.0467(9) Uani 1 1 d . . . . .
F00T F 0.29738(11) 1.4674(3) 0.40989(10) 0.0542(8) Uani 1 1 d . . . . .
F00U F 0.43959(11) 0.6551(3) 0.56821(11) 0.0579(9) Uani 1 1 d . . . . .
O00V O 0.28108(11) 1.2406(3) 0.43213(10) 0.0393(8) Uani 1 1 d . . . . .
N00W N 0.30848(11) 0.9283(3) 0.60736(11) 0.0261(7) Uani 1 1 d . . . . .
O00X O 0.51208(12) 1.1878(4) 0.58107(11) 0.0577(12) Uani 1 1 d . . . . .
F00Y F 0.30970(13) 1.5284(3) 0.47148(13) 0.0737(11) Uani 1 1 d . . . . .
N00Z N 0.30161(12) 1.1119(3) 0.65283(10) 0.0262(7) Uani 1 1 d . . . . .
F010 F 0.54190(15) 0.4198(3) 0.98209(11) 0.0696(11) Uani 1 1 d . . . . .
O011 O 0.29521(12) 0.4925(4) 0.80269(10) 0.0486(9) Uani 1 1 d . . . . .
F012 F 0.37054(11) 0.8137(3) 0.73487(14) 0.0716(11) Uani 1 1 d . . . . .
N013 N 0.61433(11) 0.2958(3) 0.84467(11) 0.0284(7) Uani 1 1 d . . . . .
O014 O 0.44216(14) 1.1969(3) 0.59342(13) 0.0540(10) Uani 1 1 d . . . . .
F015 F 0.47666(14) 0.3882(3) 0.93910(15) 0.0803(12) Uani 1 1 d . . . . .
O016 O 0.70974(14) 0.5277(4) 0.79040(12) 0.0455(12) Uani 0.826(5) 1 d D U P B 1
N017 N 0.36538(11) 0.9250(3) 0.39633(10) 0.0248(7) Uani 1 1 d . . . . .
N018 N 0.34143(10) 1.1161(3) 0.35996(9) 0.0213(6) Uani 1 1 d . . . . .
F019 F 0.66542(17) 0.4067(6) 0.7140(2) 0.0598(16) Uani 0.826(5) 1 d D U P B 1
N01A N 0.36652(11) 1.0960(3) 0.45233(10) 0.0229(7) Uani 1 1 d . . . . .
H01G H 0.341594 1.138661 0.441908 0.027 Uiso 1 1 calc GR . . . .
H01H H 0.386191 1.130585 0.474517 0.027 Uiso 1 1 calc GR . . . .
H01I H 0.358771 1.029185 0.460211 0.027 Uiso 1 1 calc GR . . . .
N01B N 0.62930(12) 0.0967(3) 0.89944(10) 0.0291(7) Uani 1 1 d . . . . .
H01A H 0.622215 0.027201 0.905539 0.035 Uiso 1 1 calc GR . . . .
H01B H 0.617285 0.147511 0.912266 0.035 Uiso 1 1 calc GR . . . .
H01C H 0.659587 0.104550 0.908248 0.035 Uiso 1 1 calc GR . . . .
F01C F 0.52819(15) 0.4456(3) 0.91712(11) 0.0713(11) Uani 1 1 d . . . . .
N01D N 0.34495(12) 1.1076(3) 0.54617(11) 0.0312(8) Uani 1 1 d . . . . .
H01M H 0.326762 1.157487 0.528579 0.037 Uiso 1 1 calc GR . . . .
H01N H 0.341500 1.039849 0.533867 0.037 Uiso 1 1 calc GR . . . .
H01O H 0.373941 1.129750 0.552686 0.037 Uiso 1 1 calc GR . . . .
O01E O 0.6917(2) 0.6420(6) 0.7288(2) 0.0378(15) Uani 0.826(5) 1 d D U P B 1
C01F C 0.32099(14) 0.9332(3) 0.37583(12) 0.0259(8) Uani 1 1 d . . . . .
O01G O 0.58255(13) 0.2426(3) 0.94865(14) 0.0589(11) Uani 1 1 d . . . . .
O01H O 0.76783(18) 0.5739(7) 0.76143(19) 0.0399(15) Uani 0.826(5) 1 d D U P B 1
O01I O 0.37187(13) 0.8841(3) 0.50543(13) 0.0595(12) Uani 1 1 d . . . . .
N01J N 0.45100(11) 1.0157(3) 0.45381(10) 0.0251(7) Uani 1 1 d . . . . .
H01J H 0.464668 0.962140 0.443650 0.030 Uiso 1 1 calc GR . . . .
H01K H 0.442460 0.986922 0.474488 0.030 Uiso 1 1 calc GR . . . .
H01L H 0.470397 1.072725 0.463781 0.030 Uiso 1 1 calc GR . . . .
N01K N 0.25619(11) 1.1210(3) 0.56774(12) 0.0294(8) Uani 1 1 d . . . . .
O01L O 0.51856(13) 0.8797(4) 0.94292(13) 0.0395(11) Uani 0.843(7) 1 d D U P C 1
N01M N 0.42580(11) 1.0684(3) 0.36511(10) 0.0217(6) Uani 1 1 d . . . . .
N01N N 0.39635(11) 1.0516(3) 0.63443(11) 0.0272(7) Uani 1 1 d . . . . .
H01P H 0.402570 0.985196 0.624996 0.033 Uiso 1 1 calc GR . . . .
H01Q H 0.400132 1.045961 0.661760 0.033 Uiso 1 1 calc GR . . . .
H01R H 0.415156 1.104270 0.630633 0.033 Uiso 1 1 calc GR . . . .
N01O N 0.44693(12) 1.0118(4) 0.88433(12) 0.0247(8) Uani 0.878(2) 1 d D U P A 1
H01S H 0.437389 0.993324 0.857130 0.030 Uiso 0.878(2) 1 calc GR U P A 1
H01T H 0.471212 0.970013 0.898112 0.030 Uiso 0.878(2) 1 calc GR U P A 1
H01U H 0.454535 1.084877 0.887164 0.030 Uiso 0.878(2) 1 calc GR U P A 1
F01P F 0.28669(14) 0.6836(3) 0.74910(13) 0.0708(10) Uani 1 1 d . . . . .
N01Q N 0.58043(11) 0.1565(3) 0.76579(10) 0.0255(7) Uani 1 1 d . . . . .
F01R F 0.40671(16) 0.6552(3) 0.50260(12) 0.0740(12) Uani 1 1 d . . . . .
F01S F 0.4813(2) 1.3879(3) 0.52954(12) 0.0998(18) Uani 1 1 d . . . . .
F01T F 0.7334(2) 0.3519(5) 0.7425(3) 0.073(2) Uani 0.826(5) 1 d D U P B 1
O01U O 0.41731(16) 1.0121(4) 0.72293(12) 0.0648(12) Uani 1 1 d . . . . .
N01V N 0.53719(13) 0.0893(4) 0.83347(12) 0.0373(9) Uani 1 1 d . . . . .
H01D H 0.522723 0.043221 0.812264 0.045 Uiso 1 1 calc GR . . . .
H01E H 0.521667 0.153894 0.830887 0.045 Uiso 1 1 calc GR . . . .
H01F H 0.539183 0.056344 0.857816 0.045 Uiso 1 1 calc GR . . . .
N01W N 0.40982(10) 1.2337(3) 0.41068(9) 0.0196(6) Uani 1 1 d . . . . .
N01X N 0.34178(11) 1.2684(3) 0.62114(10) 0.0249(7) Uani 1 1 d . . . . .
O01Y O 0.52012(15) 0.1792(3) 0.96863(11) 0.0514(10) Uani 1 1 d . . . . .
C01Z C 0.37767(13) 1.2953(3) 0.38351(12) 0.0224(8) Uani 1 1 d . . . . .
O020 O 0.54624(14) 0.5477(3) 0.75933(13) 0.0544(10) Uani 1 1 d . . . . .
O021 O 0.47113(13) 0.2662(3) 0.78785(13) 0.0539(10) Uani 1 1 d . . . . .
N022 N 0.66737(12) 0.1516(4) 0.82205(11) 0.0351(9) Uani 1 1 d D U . . .
N023 N 0.40398(13) 0.8222(3) 0.90112(12) 0.0226(7) Uani 0.878(2) 1 d D U P A 1
O024 O 0.5631(2) 0.9091(6) 0.89831(16) 0.0532(15) Uani 0.843(7) 1 d D U P C 1
O025 O 0.59871(14) 0.8823(4) 0.97203(13) 0.0449(12) Uani 0.843(7) 1 d D U P C 1
O026 O 0.29769(17) 0.3758(3) 0.74634(13) 0.0598(11) Uani 1 1 d . . . . .
F027 F 0.5252(2) 0.6815(6) 0.8969(2) 0.0595(15) Uani 0.843(7) 1 d D U P C 1
N028 N 0.37935(14) 1.1395(3) 0.90227(13) 0.0236(8) Uani 0.878(2) 1 d D U P A 1
C029 C 0.29267(17) 0.8429(4) 0.36787(15) 0.0373(10) Uani 1 1 d . . . . .
H029 H 0.261646 0.851549 0.353108 0.045 Uiso 1 1 calc R . . . .
C02A C 0.35177(19) 1.0780(4) 0.83152(15) 0.0278(10) Uani 0.878(2) 1 d D U P A 1
H02N H 0.377823 1.076120 0.821750 0.033 Uiso 0.878(2) 1 calc R U P A 1
H02O H 0.324361 1.089946 0.807483 0.033 Uiso 0.878(2) 1 calc R U P A 1
C02B C 0.35827(17) 0.8724(4) 0.83161(14) 0.0299(10) Uani 0.878(2) 1 d D U P A 1
H02P H 0.377353 0.894050 0.815199 0.036 Uiso 0.878(2) 1 calc R U P A 1
H02Q H 0.329957 0.841828 0.812510 0.036 Uiso 0.878(2) 1 calc R U P A 1
C02C C 0.30372(13) 1.0483(3) 0.36330(12) 0.0246(8) Uani 1 1 d . . . . .
H02A H 0.279132 1.046471 0.336478 0.029 Uiso 1 1 calc R . . . .
H02B H 0.292063 1.080662 0.384157 0.029 Uiso 1 1 calc R . . . .
C02D C 0.65266(18) -0.2447(5) 0.80449(16) 0.0456(13) Uani 1 1 d . . . . .
H02D H 0.663437 -0.313844 0.798478 0.055 Uiso 1 1 calc R . . . .
C02E C 0.58418(16) 0.3691(4) 0.84880(15) 0.0380(10) Uani 1 1 d . . . . .
H02E H 0.554334 0.344804 0.843887 0.046 Uiso 1 1 calc R . . . .
F02F F 0.59634(19) 0.6819(8) 0.9224(3) 0.114(4) Uani 0.843(7) 1 d D U P C 1
C02G C 0.29434(14) 0.9105(4) 0.63973(13) 0.0281(8) Uani 1 1 d . . . . .
C02H C 0.36812(19) 1.3237(4) 0.92287(18) 0.0360(11) Uani 0.878(2) 1 d D U P A 1
H02R H 0.372072 1.376624 0.944246 0.043 Uiso 0.878(2) 1 calc R U P A 1
C02I C 0.38227(16) 0.8232(4) 0.40906(14) 0.0334(10) Uani 1 1 d . . . . .
H02I H 0.413482 0.815613 0.423197 0.040 Uiso 1 1 calc R . . . .
C02J C 0.35274(15) 1.3529(4) 0.60085(14) 0.0315(9) Uani 1 1 d . . . . .
H02J H 0.352485 1.340273 0.573518 0.038 Uiso 1 1 calc R . . . .
C02K C 0.60952(17) -0.2354(4) 0.80600(14) 0.0389(11) Uani 1 1 d . . . . .
H02K H 0.590266 -0.298014 0.801325 0.047 Uiso 1 1 calc R . . . .
F02L F 0.41889(16) 1.3904(3) 0.54084(13) 0.0855(14) Uani 1 1 d . . . . .
C02M C 0.5603(2) 0.7165(5) 0.9278(2) 0.0648(16) Uani 1 1 d D U . . .
C02N C 0.30350(16) 1.0004(4) 0.67140(14) 0.0328(9) Uani 1 1 d . . . . .
H02G H 0.281189 0.996223 0.685778 0.039 Uiso 1 1 calc R . . . .
H02H H 0.333509 0.988906 0.692129 0.039 Uiso 1 1 calc R . . . .
C02O C 0.65638(15) 0.3316(4) 0.85146(16) 0.0385(11) Uani 1 1 d . . . . .
N02P N 0.44484(12) 1.0043(3) 0.96416(11) 0.0212(7) Uani 0.878(2) 1 d D U P A 1
H02S H 0.465186 1.054833 0.961812 0.025 Uiso 0.878(2) 1 calc GR U P A 1
H02T H 0.458798 0.938497 0.972928 0.025 Uiso 0.878(2) 1 calc GR U P A 1
H02W H 0.432173 1.029098 0.982694 0.025 Uiso 0.878(2) 1 calc GR U P A 1
C02Q C 0.33103(16) 1.1910(4) 0.68229(13) 0.0304(9) Uani 1 1 d . . . . .
H02L H 0.359063 1.153283 0.698652 0.037 Uiso 1 1 calc R . . . .
H02M H 0.315971 1.217709 0.701536 0.037 Uiso 1 1 calc R . . . .
C02R C 0.34952(14) 1.0871(4) 0.32079(11) 0.0268(8) Uani 1 1 d . . . . .
H02C H 0.337393 1.012223 0.311728 0.032 Uiso 1 1 calc R . . . .
H02F H 0.333578 1.140540 0.299020 0.032 Uiso 1 1 calc R . . . .
C02S C 0.4618(2) 1.3586(4) 0.55563(16) 0.0457(13) Uani 1 1 d D . . . .
N02T N 0.34785(12) 0.9490(3) 0.93032(12) 0.0198(8) Uani 0.878(2) 1 d D U P A 1
C02U C 0.60504(17) 0.1899(4) 0.70809(13) 0.0328(10) Uani 1 1 d . . . . .
H02U H 0.629107 0.199867 0.697769 0.039 Uiso 1 1 calc R . . . .
C02V C 0.38383(14) 1.4059(4) 0.37701(14) 0.0311(9) Uani 1 1 d . . . . .
H02V H 0.361095 1.446586 0.357027 0.037 Uiso 1 1 calc R . . . .
C02W C 0.23113(14) 1.1352(4) 0.59200(15) 0.0320(9) Uani 1 1 d . . . . .
C02X C 0.3827(3) 0.6747(5) 0.8517(2) 0.0329(15) Uani 0.878(2) 1 d D U P A 1
H02X H 0.366210 0.650101 0.824658 0.040 Uiso 0.878(2) 1 calc R U P A 1
C02Y C 0.59546(15) -0.1329(4) 0.81446(13) 0.0325(9) Uani 1 1 d . . . . .
H02Y H 0.565820 -0.126005 0.815047 0.039 Uiso 1 1 calc R . . . .
C02Z C 0.44827(14) 1.2835(3) 0.43239(13) 0.0264(8) Uani 1 1 d . . . . .
H02Z H 0.471139 1.240425 0.451229 0.032 Uiso 1 1 calc R . . . .
C030 C 0.61340(14) 0.1734(4) 0.74974(12) 0.0265(8) Uani 1 1 d D U . . .
C031 C 0.31010(19) 0.7399(4) 0.38168(16) 0.0428(12) Uani 1 1 d . . . . .
H031 H 0.291209 0.676633 0.377233 0.051 Uiso 1 1 calc R . . . .
N032 N 0.34847(12) 0.9716(3) 0.85276(11) 0.0249(8) Uani 0.878(2) 1 d D U P A 1
C033 C 0.48818(15) 1.0895(4) 0.34088(14) 0.0347(10) Uani 1 1 d . . . . .
H033 H 0.519684 1.090538 0.346805 0.042 Uiso 1 1 calc R . . . .
F034 F 0.43085(15) 0.7336(3) 0.77022(18) 0.1009(17) Uani 1 1 d . . . . .
C035 C 0.47020(13) 1.0704(4) 0.37190(13) 0.0272(8) Uani 1 1 d . . . . .
H035 H 0.490048 1.058171 0.399138 0.033 Uiso 1 1 calc R . . . .
C036 C 0.23547(16) 1.1092(4) 0.52701(15) 0.0380(10) Uani 1 1 d . . . . .
H036 H 0.253306 1.098284 0.509946 0.046 Uiso 1 1 calc R . . . .
C037 C 0.41380(15) 1.1085(4) 0.29394(13) 0.0305(9) Uani 1 1 d . . . . .
H037 H 0.393458 1.122652 0.267057 0.037 Uiso 1 1 calc R . . . .
C038 C 0.68944(15) 0.2433(4) 0.84961(18) 0.0437(12) Uani 1 1 d . . . . .
H03A H 0.712514 0.276712 0.839680 0.052 Uiso 1 1 calc R . . . .
H03B H 0.704620 0.213891 0.877680 0.052 Uiso 1 1 calc R . . . .
C039 C 0.67946(17) -0.1522(5) 0.81182(16) 0.0457(13) Uani 1 1 d . . . . .
H039 H 0.708827 -0.156836 0.810382 0.055 Uiso 1 1 calc R . . . .
F03A F 0.42075(18) 0.7738(4) 0.70772(17) 0.1130(19) Uani 1 1 d . . . . .
C03B C 0.27513(19) 0.8116(4) 0.64467(16) 0.0435(12) Uani 1 1 d . . . . .
H03E H 0.264752 0.801017 0.667316 0.052 Uiso 1 1 calc R . . . .
C03C C 0.26840(15) 0.9267(4) 0.91208(17) 0.0261(9) Uani 0.878(2) 1 d D U P A 1
H03H H 0.239738 0.926583 0.891329 0.031 Uiso 0.878(2) 1 calc R U P A 1
C03D C 0.33421(13) 1.2372(3) 0.36279(12) 0.0233(8) Uani 1 1 d . . . . .
H03C H 0.313673 1.250086 0.378613 0.028 Uiso 1 1 calc R . . . .
H03D H 0.320081 1.267965 0.334762 0.028 Uiso 1 1 calc R . . . .
C03E C 0.43036(17) 0.6379(4) 0.92046(17) 0.0303(10) Uani 0.878(2) 1 d D U P A 1
H03I H 0.447522 0.588329 0.941183 0.036 Uiso 0.878(2) 1 calc R U P A 1
C03F C 0.25514(15) 1.1555(4) 0.63706(15) 0.0333(10) Uani 1 1 d . . . . .
H03F H 0.256009 1.236385 0.642165 0.040 Uiso 1 1 calc R . . . .
H03G H 0.237674 1.121180 0.652978 0.040 Uiso 1 1 calc R . . . .
C03G C 0.5771(2) 0.4855(5) 0.74566(18) 0.0499(13) Uani 1 1 d . . . . .
H03Q H 0.572431 0.404994 0.748043 0.060 Uiso 1 1 calc R . . . .
H03T H 0.608310 0.503942 0.762441 0.060 Uiso 1 1 calc R . . . .
C03H C 0.39803(13) 1.0891(3) 0.32637(11) 0.0220(7) Uani 1 1 d . . . . .
C03I C 0.40805(19) 0.6011(5) 0.88080(17) 0.0357(11) Uani 0.878(2) 1 d D U P A 1
H03J H 0.410176 0.525703 0.873690 0.043 Uiso 0.878(2) 1 calc R U P A 1
C03J C 0.27254(17) 0.9076(5) 0.95277(16) 0.0322(11) Uani 0.878(2) 1 d D U P A 1
H03K H 0.246869 0.896606 0.960718 0.039 Uiso 0.878(2) 1 calc R U P A 1
C03K C 0.66369(15) -0.0519(4) 0.82134(14) 0.0380(11) Uani 1 1 d . . . . .
C03L C 0.52778(19) 0.1765(5) 0.69805(16) 0.0514(14) Uani 1 1 d . . . . .
H03L H 0.497436 0.178444 0.680499 0.062 Uiso 1 1 calc R . . . .
F03M F 0.5571(2) 0.6635(4) 0.96183(17) 0.104(2) Uani 0.843(7) 1 d D U P C 1
C03N C 0.36432(18) 1.4568(4) 0.61768(17) 0.0424(11) Uani 1 1 d . . . . .
H03N H 0.372352 1.513875 0.602439 0.051 Uiso 1 1 calc R . . . .
C03O C 0.35557(18) 0.7304(4) 0.40212(16) 0.0407(11) Uani 1 1 d . . . . .
H03O H 0.368374 0.659908 0.411363 0.049 Uiso 1 1 calc R . . . .
C03P C 0.40681(18) 0.6995(4) 0.53762(16) 0.0384(11) Uani 1 1 d D . . . .
C03Q C 0.30347(16) 0.9662(5) 0.85798(15) 0.0320(10) Uani 0.878(2) 1 d D U P A 1
H03M H 0.287406 1.036767 0.848467 0.038 Uiso 0.878(2) 1 calc R U P A 1
H03P H 0.285799 0.905877 0.840491 0.038 Uiso 0.878(2) 1 calc R U P A 1
C03R C 0.18923(17) 1.1121(5) 0.50854(18) 0.0489(13) Uani 1 1 d . . . . .
H03R H 0.175557 1.103494 0.479595 0.059 Uiso 1 1 calc R . . . .
C03S C 0.53827(15) 0.1583(4) 0.73991(14) 0.0322(9) Uani 1 1 d . . . . .
H03S H 0.514628 0.146659 0.750658 0.039 Uiso 1 1 calc R . . . .
C03T C 0.34190(14) 1.2882(4) 0.65982(13) 0.0283(8) Uani 1 1 d . . . . .
C03U C 0.42334(15) 1.4572(4) 0.39979(15) 0.0340(10) Uani 1 1 d . . . . .
H03U H 0.428062 1.533526 0.395876 0.041 Uiso 1 1 calc R . . . .
C03V C 0.45597(15) 1.3950(4) 0.42848(15) 0.0332(9) Uani 1 1 d . . . . .
H03V H 0.483115 1.428484 0.445120 0.040 Uiso 1 1 calc R . . . .
C03W C 0.34040(17) 1.2742(4) 0.85171(17) 0.0339(10) Uani 0.878(2) 1 d D U P A 1
H03W H 0.325315 1.292530 0.823632 0.041 Uiso 0.878(2) 1 calc R U P A 1
C03X C 0.35179(16) 0.9262(4) 0.96942(14) 0.0259(9) Uani 0.878(2) 1 d D U P A 1
H03X H 0.380856 0.924443 0.989524 0.031 Uiso 0.878(2) 1 calc R U P A 1
C03Y C 0.31533(17) 0.9050(5) 0.98176(15) 0.0339(11) Uani 0.878(2) 1 d D U P A 1
H03Y H 0.319454 0.888771 1.009805 0.041 Uiso 0.878(2) 1 calc R U P A 1
C03Z C 0.42688(16) 0.7497(4) 0.92911(15) 0.0245(10) Uani 0.878(2) 1 d D U P A 1
H03Z H 0.441666 0.775138 0.956414 0.029 Uiso 0.878(2) 1 calc R U P A 1
C040 C 0.4150(2) 0.8079(5) 0.7419(2) 0.0552(15) Uani 1 1 d D . . . .
C041 C 0.66892(19) 0.4396(5) 0.8624(2) 0.0560(15) Uani 1 1 d . . . . .
H041 H 0.698791 0.462814 0.866794 0.067 Uiso 1 1 calc R . . . .
C042 C 0.45934(16) 1.1072(4) 0.30104(14) 0.0347(10) Uani 1 1 d . . . . .
H042 H 0.470708 1.118099 0.279029 0.042 Uiso 1 1 calc R . . . .
C043 C 0.35208(18) 1.3910(4) 0.67832(16) 0.0404(11) Uani 1 1 d . . . . .
H043 H 0.350875 1.402875 0.705230 0.049 Uiso 1 1 calc R . . . .
C044 C 0.6601(2) 0.2016(10) 0.7797(2) 0.030(2) Uani 0.67(2) 1 d D U P D 1
H04A H 0.683052 0.172879 0.768637 0.036 Uiso 0.67(2) 1 calc R . P D 1
H04B H 0.663475 0.283154 0.782231 0.036 Uiso 0.67(2) 1 calc R . P D 1
C045 C 0.3457(2) 1.3519(5) 0.88177(19) 0.0392(12) Uani 0.878(2) 1 d D U P A 1
H045 H 0.334125 1.424598 0.874797 0.047 Uiso 0.878(2) 1 calc R U P A 1
C046 C 0.5948(2) 0.4786(4) 0.85991(18) 0.0477(13) Uani 1 1 d . . . . .
H046 H 0.572682 0.528451 0.862507 0.057 Uiso 1 1 calc R . . . .
C047 C 0.7084(2) 0.4360(5) 0.7230(2) 0.0400(14) Uani 0.826(5) 1 d D U P B 1
C048 C 0.36403(19) 1.4764(4) 0.65727(18) 0.0466(12) Uani 1 1 d . . . . .
H048 H 0.371890 1.547187 0.669707 0.056 Uiso 1 1 calc R . . . .
C049 C 0.6379(2) 0.5135(5) 0.8671(2) 0.0580(15) Uani 1 1 d . . . . .
H049 H 0.646246 0.587881 0.875159 0.070 Uiso 1 1 calc R . . . .
C04A C 0.5204(2) 0.3813(4) 0.94489(16) 0.0438(12) Uani 1 1 d D . . . .
C04B C 0.31104(16) 1.4386(5) 0.44966(16) 0.0446(12) Uani 1 1 d D . . . .
C04C C 0.30492(16) 0.8456(4) 0.58039(15) 0.0366(10) Uani 1 1 d . . . . .
H04E H 0.315012 0.858066 0.557675 0.044 Uiso 1 1 calc R . . . .
C04D C 0.2873(2) 0.7435(4) 0.58416(18) 0.0511(14) Uani 1 1 d . . . . .
H04F H 0.286254 0.685382 0.565211 0.061 Uiso 1 1 calc R . . . .
C04E C 0.38446(17) 1.2170(4) 0.93172(16) 0.0289(10) Uani 0.878(2) 1 d D U P A 1
H04G H 0.399879 1.197579 0.959623 0.035 Uiso 0.878(2) 1 calc R U P A 1
O04F O 0.2162(2) 0.7728(8) 0.4132(3) 0.151(4) Uani 1 1 d . . . . .
C04G C 0.3817(2) 0.7855(5) 0.86242(16) 0.0269(11) Uani 0.878(2) 1 d D U P A 1
C04H C 0.30671(15) 0.9460(4) 0.90181(13) 0.0223(8) Uani 0.878(2) 1 d D U P A 1
C04I C 0.69293(15) 0.0478(5) 0.83384(17) 0.0448(13) Uani 1 1 d . . . . .
H04C H 0.708040 0.046699 0.864082 0.054 Uiso 1 1 calc R . . . .
H04D H 0.716312 0.045018 0.820652 0.054 Uiso 1 1 calc R . . . .
C04J C 0.5621(2) 0.1918(5) 0.68208(15) 0.0481(13) Uani 1 1 d . . . . .
H04J H 0.555672 0.203364 0.653371 0.058 Uiso 1 1 calc R . . . .
C04K C 0.4316(2) 0.2656(5) 0.7993(2) 0.0510(13) Uani 1 1 d . . . . .
H04R H 0.434849 0.212777 0.822193 0.061 Uiso 1 1 calc R . . . .
H04T H 0.405097 0.244269 0.775640 0.061 Uiso 1 1 calc R . . . .
C04L C 0.5140(3) 0.5968(6) 0.7238(3) 0.074(2) Uani 1 1 d . . . . .
H04I H 0.515675 0.678611 0.725907 0.088 Uiso 1 1 calc R . . . .
H04K H 0.483443 0.573271 0.721766 0.088 Uiso 1 1 calc R . . . .
C04M C 0.18456(16) 1.1384(4) 0.57567(18) 0.0445(12) Uani 1 1 d . . . . .
H04M H 0.167217 1.147740 0.593254 0.053 Uiso 1 1 calc R . . . .
C04N C 0.29996(18) 0.5866(4) 0.73813(16) 0.0418(11) Uani 1 1 d D . . . .
C04O C 0.4270(2) 0.3805(6) 0.8126(2) 0.070(2) Uani 1 1 d . . . . .
H04U H 0.441683 0.389095 0.842706 0.084 Uiso 1 1 calc R . . . .
H04V H 0.395153 0.401901 0.805090 0.084 Uiso 1 1 calc R . . . .
C04P C 0.35716(15) 1.1689(4) 0.86242(15) 0.0279(9) Uani 0.878(2) 1 d D U P A 1
C04Q C 0.16404(17) 1.1280(5) 0.53376(19) 0.0515(14) Uani 1 1 d . . . . .
H04Q H 0.132348 1.131806 0.522218 0.062 Uiso 1 1 calc R . . . .
C04R C 0.4691(2) 0.3670(6) 0.7666(2) 0.069(2) Uani 1 1 d . . . . .
H04W H 0.449386 0.359959 0.737513 0.083 Uiso 1 1 calc R . . . .
H04X H 0.499314 0.389750 0.767052 0.083 Uiso 1 1 calc R . . . .
C04S C 0.2711(2) 0.7284(5) 0.61641(19) 0.0577(16) Uani 1 1 d . . . . .
H04S H 0.257258 0.660336 0.619078 0.069 Uiso 1 1 calc R . . . .
C04T C 0.5683(3) 0.5165(9) 0.7022(2) 0.097(3) Uani 1 1 d . . . . .
H04L H 0.590104 0.572761 0.700055 0.117 Uiso 1 1 calc R . . . .
H04N H 0.570592 0.450721 0.685847 0.117 Uiso 1 1 calc R . . . .
C04V C 0.1965(3) 0.6774(9) 0.4254(4) 0.121(4) Uani 1 1 d . . . . .
H04Y H 0.210028 0.608337 0.419385 0.146 Uiso 1 1 calc R . . . .
H H 0.163831 0.675289 0.410624 0.146 Uiso 1 1 calc R . . . .
C04W C 0.2072(4) 0.8148(8) 0.4773(3) 0.120(4) Uani 1 1 d . . . . .
H04Z H 0.177030 0.846203 0.472262 0.144 Uiso 1 1 calc R . . . .
HA H 0.227239 0.835847 0.505146 0.144 Uiso 1 1 calc R . . . .
C04X C 0.2061(4) 0.6904(8) 0.4703(3) 0.112(4) Uani 1 1 d . . . . .
H04 H 0.235227 0.656297 0.486043 0.135 Uiso 1 1 calc R . . . .
HB H 0.182354 0.655372 0.478943 0.135 Uiso 1 1 calc R . . . .
C04Y C 0.5243(4) 0.5601(11) 0.6878(3) 0.135(5) Uani 1 1 d . . . . .
H04O H 0.502791 0.502457 0.672804 0.162 Uiso 1 1 calc R . . . .
H04P H 0.522584 0.623096 0.668904 0.162 Uiso 1 1 calc R . . . .
C04Z C 0.2248(5) 0.8441(8) 0.4467(3) 0.141(6) Uani 1 1 d . . . . .
H0AA H 0.213130 0.918289 0.436142 0.169 Uiso 1 1 calc R . . . .
HC H 0.257707 0.851062 0.459534 0.169 Uiso 1 1 calc R . . . .
C050 C 0.4505(3) 0.4488(6) 0.7891(4) 0.109(4) Uani 1 1 d . . . . .
H05A H 0.429141 0.499293 0.769473 0.131 Uiso 1 1 calc R . . . .
H05B H 0.474799 0.493529 0.808243 0.131 Uiso 1 1 calc R . . . .
Fe Fe 0.38352(18) 1.0225(6) 0.8813(2) 0.0406(19) Uani 0.122(2) 1 d D U P A 2
N0 N 0.3794(9) 1.1777(14) 0.9007(7) 0.029(4) Uani 0.122(2) 1 d D U P A 2
N1 N 0.3983(7) 0.8656(13) 0.8802(7) 0.031(4) Uani 0.122(2) 1 d D U P A 2
N0AA N 0.3319(5) 0.981(2) 0.8990(6) 0.029(3) Uani 0.122(2) 1 d D U P A 2
N2 N 0.4193(6) 1.0017(15) 0.9428(5) 0.031(3) Uani 0.122(2) 1 d D U P A 2
N02Q N 0.3511(11) 1.047(3) 0.8211(5) 0.046(6) Uani 0.122(2) 1 d D U P A 2
H02 H 0.370039 1.033700 0.806678 0.055 Uiso 0.122(2) 1 calc GR U P A 2
HD H 0.341444 1.118683 0.816900 0.055 Uiso 0.122(2) 1 calc GR U P A 2
HE H 0.327270 1.000603 0.812293 0.055 Uiso 0.122(2) 1 calc GR U P A 2
N01P N 0.4405(7) 1.066(2) 0.8680(9) 0.037(5) Uani 0.122(2) 1 d D U P A 2
H01V H 0.445939 1.013923 0.851112 0.044 Uiso 0.122(2) 1 calc GR U P A 2
H01W H 0.464231 1.069497 0.891851 0.044 Uiso 0.122(2) 1 calc GR U P A 2
H01X H 0.436320 1.133048 0.855322 0.044 Uiso 0.122(2) 1 calc GR U P A 2
C1AA C 0.4545(8) 0.917(2) 0.9443(8) 0.040(4) Uani 0.122(2) 1 d D U P A 2
H1AA H 0.467789 0.887051 0.972488 0.048 Uiso 0.122(2) 1 calc R U P A 2
H1AB H 0.478580 0.950573 0.935718 0.048 Uiso 0.122(2) 1 calc DR U P A 2
C2AA C 0.4305(11) 0.8285(18) 0.9147(8) 0.034(4) Uani 0.122(2) 1 d D U P A 2
C3AA C 0.4402(8) 1.1108(16) 0.9578(8) 0.033(4) Uani 0.122(2) 1 d D U P A 2
H3AA H 0.466135 1.123737 0.948436 0.040 Uiso 0.122(2) 1 calc R U P A 2
H3AB H 0.450699 1.113176 0.988314 0.040 Uiso 0.122(2) 1 calc R U P A 2
C4AA C 0.3898(7) 0.961(3) 0.9656(7) 0.034(3) Uani 0.122(2) 1 d D U P A 2
H4AA H 0.398289 0.884441 0.975007 0.041 Uiso 0.122(2) 1 calc R U P A 2
H4AB H 0.394466 1.008125 0.990366 0.041 Uiso 0.122(2) 1 calc R U P A 2
C03{ C 0.3499(10) 1.256(2) 0.8825(9) 0.037(4) Uani 0.122(2) 1 d D U P A 2
H03{ H 0.328916 1.241494 0.855893 0.045 Uiso 0.122(2) 1 calc R U P A 2
C5AA C 0.4049(10) 1.1970(19) 0.9402(7) 0.033(4) Uani 0.122(2) 1 d D U P A 2
C04F C 0.3812(17) 0.788(2) 0.8508(10) 0.034(5) Uani 0.122(2) 1 d D U P A 2
H04H H 0.360528 0.810922 0.825137 0.041 Uiso 0.122(2) 1 calc R U P A 2
C6AA C 0.2890(6) 0.970(3) 0.8761(8) 0.027(3) Uani 0.122(2) 1 d D U P A 2
H6AA H 0.281332 0.980723 0.847169 0.033 Uiso 0.122(2) 1 calc R U P A 2
C7AA C 0.3417(7) 0.964(4) 0.9398(7) 0.030(4) Uani 0.122(2) 1 d D U P A 2
C8AA C 0.4380(14) 0.718(2) 0.9244(10) 0.037(4) Uani 0.122(2) 1 d D U P A 2
H8AA H 0.454306 0.695817 0.951789 0.044 Uiso 0.122(2) 1 calc R U P A 2
C9AA C 0.3487(14) 1.359(2) 0.9011(10) 0.043(4) Uani 0.122(2) 1 d D U P A 2
H9AA H 0.329463 1.415815 0.886070 0.051 Uiso 0.122(2) 1 calc R U P A 2
C0BA C 0.4042(12) 1.293(2) 0.9617(8) 0.041(4) Uani 0.122(2) 1 d D U P A 2
H0BA H 0.422900 1.301393 0.989635 0.049 Uiso 0.122(2) 1 calc R U P A 2
C1BA C 0.392(2) 0.676(3) 0.8560(15) 0.036(5) Uani 0.122(2) 1 d D U P A 2
H1BA H 0.379700 0.624349 0.834271 0.043 Uiso 0.122(2) 1 calc R U P A 2
C2BA C 0.2544(8) 0.944(3) 0.8910(9) 0.027(4) Uani 0.122(2) 1 d D U P A 2
H2BA H 0.224204 0.940689 0.873138 0.033 Uiso 0.122(2) 1 calc R U P A 2
C3BA C 0.3093(8) 0.939(3) 0.9579(8) 0.035(4) Uani 0.122(2) 1 d D U P A 2
H3BA H 0.317323 0.932199 0.986967 0.042 Uiso 0.122(2) 1 calc R U P A 2
C0 C 0.4219(13) 0.641(2) 0.8942(11) 0.038(4) Uani 0.122(2) 1 d D U P A 2
H0 H 0.430528 0.565786 0.898931 0.046 Uiso 0.122(2) 1 calc R U P A 2
C4BA C 0.3758(13) 1.376(2) 0.9417(10) 0.045(5) Uani 0.122(2) 1 d D U P A 2
H4BA H 0.374627 1.444198 0.955222 0.054 Uiso 0.122(2) 1 calc R U P A 2
C5BA C 0.2655(8) 0.925(3) 0.9329(10) 0.028(4) Uani 0.122(2) 1 d D U P A 2
H5BA H 0.243375 0.901221 0.944121 0.034 Uiso 0.122(2) 1 calc R U P A 2
S00D S 0.7227(2) 0.5756(5) 0.7348(3) 0.0286(17) Uani 0.174(5) 1 d D U P B 2
O0 O 0.7620(9) 0.590(3) 0.7709(8) 0.051(8) Uani 0.174(5) 1 d D U P B 2
O01F O 0.6822(9) 0.632(3) 0.7337(12) 0.036(6) Uani 0.174(5) 1 d D U P B 2
O0AA O 0.7314(6) 0.5836(17) 0.6968(5) 0.044(5) Uani 0.174(5) 1 d D U P B 2
C1 C 0.7090(8) 0.4304(12) 0.7381(7) 0.041(4) Uani 0.174(5) 1 d D U P B 2
F00N F 0.6750(9) 0.400(2) 0.7044(8) 0.074(8) Uani 0.174(5) 1 d D U P B 2
F0 F 0.6955(8) 0.4134(18) 0.7704(6) 0.077(6) Uani 0.174(5) 1 d D U P B 2
F01U F 0.7420(8) 0.365(2) 0.7374(8) 0.051(6) Uani 0.174(5) 1 d D U P B 2
C2 C 0.6592(4) 0.1341(17) 0.7759(3) 0.026(4) Uani 0.33(2) 1 d D U P D 2
H2A H 0.682205 0.175018 0.768027 0.031 Uiso 0.33(2) 1 calc R . P D 2
H2B H 0.662271 0.054355 0.770644 0.031 Uiso 0.33(2) 1 calc R . P D 2
O01M O 0.5389(15) 0.909(3) 0.8947(8) 0.089(12) Uani 0.157(7) 1 d D U P C 2
F1 F 0.5788(16) 0.720(3) 0.8959(12) 0.110(9) Uani 0.157(7) 1 d D U P C 2
F03N F 0.5263(17) 0.708(5) 0.8895(12) 0.112(17) Uani 0.157(7) 1 d D U P C 2
F02G F 0.5994(10) 0.677(4) 0.9466(17) 0.129(14) Uani 0.157(7) 1 d D U P C 2
O1 O 0.556(2) 0.875(4) 0.9744(11) 0.14(2) Uani 0.157(7) 1 d D U P C 2
O2 O 0.6041(8) 0.907(2) 0.9373(14) 0.097(11) Uani 0.157(7) 1 d D U P C 2
N33 N 0.29313(16) 0.9530(4) 0.47403(15) 0.049(4) Uiso 0.427(16) 1 d D . P E 1
H33A H 0.319480 0.899460 0.482630 0.058 Uiso 0.4271 1 d D . P E 1
H33B H 0.312660 1.019990 0.486290 0.058 Uiso 0.4271 1 d D . P E 1
H33C H 0.285360 0.939190 0.500070 0.058 Uiso 0.4271 1 d D . P E 1

loop_
_atom_site_aniso_label
_atom_site_aniso_U_11
_atom_site_aniso_U_22
_atom_site_aniso_U_33
_atom_site_aniso_U_23
_atom_site_aniso_U_13
_atom_site_aniso_U_12
Fe01 0.0174(3) 0.0222(3) 0.0162(3) -0.0008(2) 0.0060(2) 0.0027(2)
Fe02 0.0200(3) 0.0333(3) 0.0169(3) -0.0001(2) 0.0046(2) 0.0019(2)
Fe03 0.0181(3) 0.0237(3) 0.0221(3) 0.0011(2) 0.0067(2) 0.0044(2)
Fe04 0.0152(3) 0.0254(4) 0.0142(4) 0.0007(3) 0.0045(3) -0.0030(3)
S005 0.0255(5) 0.0322(5) 0.0181(4) -0.0014(4) 0.0093(4) -0.0013(4)
S006 0.0218(5) 0.0418(6) 0.0234(5) 0.0071(4) 0.0068(4) 0.0120(4)
S007 0.0222(4) 0.0259(5) 0.0277(5) 0.0023(4) 0.0063(4) 0.0041(4)
S008 0.0316(5) 0.0216(5) 0.0290(5) 0.0035(4) 0.0052(4) 0.0007(4)
S009 0.0349(6) 0.0410(6) 0.0286(5) 0.0023(4) 0.0076(4) 0.0055(5)
S00A 0.0381(6) 0.0223(5) 0.0296(5) 0.0022(4) 0.0089(4) 0.0056(4)
S00B 0.0405(6) 0.0275(5) 0.0397(6) -0.0042(4) 0.0130(5) -0.0025(4)
S00C 0.0245(6) 0.0259(6) 0.0244(8) 0.0044(5) 0.0088(5) 0.0034(5)
F00D 0.0222(14) 0.127(3) 0.0491(19) 0.005(2) 0.0074(13) -0.0040(17)
F00E 0.0455(17) 0.062(2) 0.0446(17) -0.0069(15) 0.0050(14) -0.0110(15)
F00F 0.0545(19) 0.0369(16) 0.072(2) 0.0060(15) 0.0259(17) -0.0120(14)
O00G 0.0197(14) 0.0407(17) 0.0299(15) 0.0027(13) 0.0048(12) 0.0103(12)
O00H 0.048(2) 0.0317(17) 0.051(2) 0.0034(14) 0.0288(17) -0.0051(14)
F00I 0.096(3) 0.0437(18) 0.0506(19) -0.0242(15) 0.0306(18) -0.0321(18)
O00J 0.0352(19) 0.075(3) 0.042(2) 0.0058(19) -0.0013(16) -0.0030(18)
F00K 0.066(2) 0.056(2) 0.0371(16) 0.0108(14) -0.0033(15) -0.0162(16)
O00L 0.0373(18) 0.077(3) 0.0250(16) 0.0174(16) 0.0073(14) 0.0247(18)
F00M 0.051(2) 0.066(3) 0.048(2) -0.0180(18) 0.0238(18) -0.0036(19)
O00N 0.048(2) 0.044(2) 0.045(2) -0.0142(16) 0.0220(17) -0.0002(16)
O00O 0.052(2) 0.070(3) 0.040(2) -0.0145(18) 0.0299(17) -0.0060(19)
N00P 0.0207(16) 0.045(2) 0.0199(16) -0.0049(15) 0.0043(13) 0.0092(15)
O00Q 0.0288(18) 0.071(3) 0.074(3) -0.018(2) 0.0257(18) -0.0070(18)
O00R 0.056(2) 0.0374(18) 0.0289(16) -0.0020(14) 0.0108(15) 0.0005(16)
O00S 0.047(2) 0.0330(18) 0.045(2) -0.0130(15) -0.0050(16) -0.0054(15)
F00T 0.0487(18) 0.065(2) 0.0469(18) 0.0173(15) 0.0134(14) -0.0063(15)
F00U 0.057(2) 0.0366(16) 0.080(2) 0.0281(16) 0.0235(18) 0.0174(14)
O00V 0.0343(17) 0.0430(19) 0.0417(18) -0.0006(15) 0.0142(14) 0.0161(14)
N00W 0.0205(16) 0.0279(17) 0.0296(18) -0.0009(14) 0.0080(14) 0.0017(13)
O00X 0.0283(18) 0.097(3) 0.039(2) -0.014(2) -0.0004(15) 0.0297(19)
F00Y 0.064(2) 0.074(3) 0.080(3) -0.030(2) 0.021(2) -0.025(2)
N00Z 0.0329(18) 0.0237(17) 0.0261(17) 0.0018(13) 0.0155(15) 0.0048(14)
F010 0.114(3) 0.0376(17) 0.052(2) -0.0132(15) 0.021(2) 0.0082(19)
O011 0.0396(19) 0.073(3) 0.0310(18) 0.0020(17) 0.0084(15) 0.0099(18)
F012 0.0396(18) 0.056(2) 0.107(3) 0.002(2) 0.0075(19) -0.0132(15)
N013 0.0238(17) 0.0362(19) 0.0247(17) 0.0070(14) 0.0074(14) -0.0033(14)
O014 0.066(3) 0.041(2) 0.077(3) 0.0051(19) 0.052(2) -0.0048(18)
F015 0.069(3) 0.063(2) 0.114(3) 0.002(2) 0.036(2) 0.033(2)
O016 0.034(2) 0.078(3) 0.028(2) 0.016(2) 0.0158(17) 0.021(2)
N017 0.0284(17) 0.0292(17) 0.0185(15) -0.0004(13) 0.0098(13) 0.0055(14)
N018 0.0191(15) 0.0285(17) 0.0169(15) 0.0033(12) 0.0067(12) 0.0024(13)
F019 0.041(2) 0.051(3) 0.090(4) -0.014(3) 0.025(2) -0.023(2)
N01A 0.0207(15) 0.0257(16) 0.0207(16) -0.0005(13) 0.0048(13) 0.0028(13)
N01B 0.0269(18) 0.0315(19) 0.0253(17) -0.0020(14) 0.0039(14) -0.0021(14)
F01C 0.124(3) 0.0295(16) 0.062(2) 0.0144(15) 0.034(2) 0.0004(18)
N01D 0.0268(18) 0.036(2) 0.0302(19) -0.0005(15) 0.0090(15) 0.0067(15)
O01E 0.042(3) 0.031(2) 0.038(3) 0.013(2) 0.009(2) 0.011(2)
C01F 0.026(2) 0.031(2) 0.0210(19) 0.0010(15) 0.0082(16) 0.0000(16)
O01G 0.044(2) 0.052(2) 0.075(3) -0.016(2) 0.013(2) 0.0062(18)
O01H 0.025(2) 0.048(4) 0.047(3) 0.004(2) 0.011(2) -0.0048(19)
O01I 0.053(2) 0.038(2) 0.059(2) 0.0223(18) -0.0185(19) -0.0039(17)
N01J 0.0267(17) 0.0283(17) 0.0205(16) -0.0001(13) 0.0084(13) 0.0018(14)
N01K 0.0194(16) 0.0331(19) 0.038(2) 0.0049(15) 0.0122(15) 0.0055(14)
O01L 0.030(2) 0.052(2) 0.040(2) -0.0014(19) 0.0163(17) 0.0003(17)
N01M 0.0232(16) 0.0228(16) 0.0193(15) 0.0025(12) 0.0071(13) 0.0044(12)
N01N 0.0226(17) 0.0304(18) 0.0278(17) 0.0057(14) 0.0073(14) 0.0059(14)
N01O 0.0189(18) 0.033(2) 0.0214(18) -0.0007(16) 0.0054(15) -0.0035(15)
F01P 0.090(3) 0.0388(18) 0.083(3) -0.0032(17) 0.028(2) 0.0101(18)
N01Q 0.0248(17) 0.0315(18) 0.0206(16) -0.0027(13) 0.0082(13) -0.0001(14)
F01R 0.136(4) 0.0366(17) 0.071(2) -0.0215(16) 0.063(3) -0.020(2)
F01S 0.204(5) 0.060(2) 0.059(2) -0.0184(19) 0.076(3) -0.070(3)
F01T 0.064(3) 0.029(2) 0.137(6) 0.019(3) 0.046(3) 0.017(2)
O01U 0.077(3) 0.061(3) 0.037(2) 0.0160(19) -0.007(2) -0.011(2)
N01V 0.033(2) 0.054(2) 0.0301(19) -0.0024(17) 0.0161(16) -0.0017(18)
N01W 0.0209(15) 0.0202(15) 0.0173(15) 0.0009(12) 0.0057(12) 0.0040(12)
N01X 0.0213(16) 0.0281(17) 0.0259(17) 0.0040(13) 0.0088(13) 0.0040(13)
O01Y 0.084(3) 0.0348(18) 0.0388(19) 0.0091(15) 0.0253(19) -0.0035(18)
C01Z 0.0210(18) 0.0248(19) 0.0234(19) 0.0054(15) 0.0097(15) 0.0050(15)
O020 0.059(2) 0.045(2) 0.069(3) -0.0030(19) 0.035(2) 0.0042(18)
O021 0.052(2) 0.049(2) 0.070(3) 0.0143(19) 0.032(2) 0.0069(18)
N022 0.0193(17) 0.065(3) 0.0230(17) 0.0056(17) 0.0092(14) 0.0038(17)
N023 0.0230(19) 0.0267(18) 0.0219(18) -0.0080(14) 0.0128(15) -0.0100(15)
O024 0.072(4) 0.055(3) 0.038(2) -0.005(2) 0.025(2) -0.033(3)
O025 0.038(2) 0.052(3) 0.040(2) -0.0130(19) 0.0067(18) -0.0069(19)
O026 0.109(4) 0.0260(17) 0.053(2) -0.0015(16) 0.039(2) -0.001(2)
F027 0.063(3) 0.039(3) 0.076(3) -0.019(2) 0.022(2) -0.012(3)
N028 0.0207(18) 0.0244(19) 0.0240(18) 0.0087(15) 0.0052(14) -0.0013(16)
C029 0.036(2) 0.038(2) 0.036(2) -0.0014(19) 0.008(2) -0.007(2)
C02A 0.025(2) 0.034(2) 0.023(2) 0.0059(18) 0.0067(19) -0.004(2)
C02B 0.031(2) 0.036(2) 0.022(2) -0.0045(17) 0.0077(18) -0.0091(19)
C02C 0.0188(18) 0.032(2) 0.0215(18) 0.0015(15) 0.0048(15) 0.0010(15)
C02D 0.047(3) 0.052(3) 0.037(3) -0.001(2) 0.014(2) 0.022(2)
C02E 0.036(2) 0.040(3) 0.042(3) 0.006(2) 0.018(2) 0.001(2)
F02F 0.055(3) 0.086(6) 0.176(8) -0.074(6) 0.006(4) 0.020(3)
C02G 0.025(2) 0.028(2) 0.032(2) 0.0066(17) 0.0100(17) 0.0038(16)
C02H 0.039(3) 0.026(2) 0.043(3) -0.003(2) 0.013(2) -0.001(2)
C02I 0.041(3) 0.030(2) 0.029(2) -0.0008(17) 0.0125(19) 0.0107(19)
C02J 0.033(2) 0.031(2) 0.034(2) 0.0090(18) 0.0153(19) 0.0062(18)
C02K 0.044(3) 0.042(3) 0.031(2) 0.0024(19) 0.013(2) 0.008(2)
F02L 0.099(3) 0.050(2) 0.081(3) 0.0129(19) -0.005(2) 0.037(2)
C02M 0.069(4) 0.038(3) 0.080(4) -0.015(3) 0.014(3) 0.005(3)
C02N 0.044(3) 0.029(2) 0.030(2) 0.0051(17) 0.020(2) 0.0014(19)
C02O 0.028(2) 0.044(3) 0.044(3) 0.015(2) 0.012(2) -0.0042(19)
N02P 0.0203(17) 0.0241(18) 0.0175(17) -0.0021(14) 0.0040(14) -0.0028(14)
C02Q 0.042(2) 0.029(2) 0.024(2) -0.0009(16) 0.0151(18) -0.0001(18)
C02R 0.027(2) 0.039(2) 0.0135(17) -0.0012(15) 0.0067(15) 0.0005(17)
C02S 0.067(4) 0.032(2) 0.039(3) -0.008(2) 0.018(3) -0.017(2)
N02T 0.0190(17) 0.021(2) 0.0184(17) -0.0005(15) 0.0047(14) -0.0006(14)
C02U 0.051(3) 0.026(2) 0.024(2) -0.0023(16) 0.0157(19) -0.0077(19)
C02V 0.027(2) 0.031(2) 0.037(2) 0.0086(18) 0.0127(18) 0.0067(17)
C02W 0.023(2) 0.031(2) 0.047(3) 0.0081(19) 0.0171(19) 0.0075(16)
C02X 0.037(4) 0.035(2) 0.028(3) -0.0117(19) 0.014(2) -0.010(2)
C02Y 0.034(2) 0.041(2) 0.023(2) 0.0002(17) 0.0111(18) 0.0070(19)
C02Z 0.026(2) 0.025(2) 0.026(2) 0.0003(16) 0.0051(16) 0.0017(15)
C030 0.028(2) 0.033(2) 0.0204(18) -0.0014(16) 0.0115(16) -0.0005(16)
C031 0.055(3) 0.029(2) 0.043(3) -0.001(2) 0.014(2) -0.008(2)
N032 0.0219(18) 0.0332(19) 0.0208(17) 0.0031(15) 0.0086(14) -0.0059(15)
C033 0.030(2) 0.044(3) 0.035(2) 0.007(2) 0.0179(19) 0.0113(19)
F034 0.077(3) 0.040(2) 0.158(5) 0.031(3) 0.002(3) 0.0023(19)
C035 0.0211(19) 0.034(2) 0.027(2) 0.0052(17) 0.0094(16) 0.0088(16)
C036 0.030(2) 0.045(3) 0.038(3) 0.002(2) 0.009(2) 0.005(2)
C037 0.037(2) 0.034(2) 0.021(2) 0.0025(16) 0.0118(18) 0.0036(18)
C038 0.024(2) 0.048(3) 0.059(3) 0.010(2) 0.014(2) -0.010(2)
C039 0.030(2) 0.061(3) 0.045(3) -0.013(2) 0.011(2) 0.015(2)
F03A 0.112(4) 0.104(4) 0.121(4) -0.083(3) 0.037(3) -0.020(3)
C03B 0.055(3) 0.035(3) 0.043(3) 0.006(2) 0.020(2) -0.006(2)
C03C 0.020(2) 0.036(2) 0.023(2) 0.000(2) 0.0068(18) -0.0048(18)
C03D 0.0196(18) 0.0258(19) 0.0225(19) 0.0062(15) 0.0041(15) 0.0075(15)
C03E 0.033(2) 0.027(2) 0.033(2) -0.0034(19) 0.014(2) 0.0019(19)
C03F 0.031(2) 0.032(2) 0.048(3) 0.0028(19) 0.028(2) 0.0070(18)
C03G 0.051(3) 0.048(3) 0.058(3) 0.004(3) 0.028(3) 0.006(2)
C03H 0.029(2) 0.0207(18) 0.0170(17) 0.0007(14) 0.0083(15) 0.0043(15)
C03I 0.044(3) 0.031(2) 0.035(3) -0.010(2) 0.018(2) -0.005(2)
C03J 0.028(2) 0.046(3) 0.028(2) -0.001(2) 0.0165(19) -0.008(2)
C03K 0.021(2) 0.058(3) 0.031(2) -0.011(2) 0.0039(17) 0.012(2)
C03L 0.043(3) 0.063(4) 0.033(3) 0.010(2) -0.008(2) -0.014(3)
F03M 0.163(6) 0.043(3) 0.082(3) 0.014(2) 0.011(4) -0.021(3)
C03N 0.046(3) 0.034(2) 0.052(3) 0.006(2) 0.024(2) -0.004(2)
C03O 0.052(3) 0.027(2) 0.042(3) -0.0011(19) 0.015(2) 0.008(2)
C03P 0.049(3) 0.027(2) 0.044(3) 0.0039(19) 0.022(2) 0.000(2)
C03Q 0.021(2) 0.048(3) 0.025(2) 0.003(2) 0.0050(18) -0.0081(19)
C03R 0.031(3) 0.062(3) 0.047(3) 0.006(3) 0.003(2) 0.006(2)
C03S 0.026(2) 0.031(2) 0.034(2) 0.0012(18) 0.0033(18) -0.0038(17)
C03T 0.032(2) 0.028(2) 0.026(2) 0.0006(16) 0.0127(17) 0.0028(17)
C03U 0.036(2) 0.022(2) 0.047(3) 0.0055(18) 0.018(2) 0.0011(17)
C03V 0.031(2) 0.026(2) 0.042(3) -0.0006(18) 0.0115(19) -0.0015(17)
C03W 0.030(2) 0.035(2) 0.035(2) 0.0129(19) 0.009(2) 0.006(2)
C03X 0.026(2) 0.033(2) 0.0196(19) 0.0006(17) 0.0087(16) -0.0015(18)
C03Y 0.034(2) 0.049(3) 0.021(2) 0.001(2) 0.0126(18) -0.009(2)
C03Z 0.022(2) 0.026(2) 0.027(2) -0.0063(17) 0.0096(17) 0.0001(17)
C040 0.048(3) 0.040(3) 0.072(4) -0.014(3) 0.014(3) -0.006(2)
C041 0.040(3) 0.044(3) 0.084(4) 0.014(3) 0.022(3) -0.012(2)
C042 0.041(3) 0.041(3) 0.029(2) 0.0044(18) 0.020(2) 0.005(2)
C043 0.049(3) 0.037(3) 0.038(3) -0.005(2) 0.018(2) 0.001(2)
C044 0.024(3) 0.043(6) 0.026(3) 0.005(3) 0.013(2) -0.005(3)
C045 0.037(3) 0.030(2) 0.047(3) 0.009(2) 0.010(3) 0.006(2)
C046 0.055(3) 0.035(3) 0.059(3) 0.007(2) 0.027(3) 0.007(2)
C047 0.031(3) 0.033(3) 0.061(4) 0.002(3) 0.021(3) 0.001(2)
C048 0.057(3) 0.032(3) 0.056(3) -0.009(2) 0.025(3) -0.009(2)
C049 0.064(4) 0.033(3) 0.076(4) 0.005(3) 0.022(3) -0.012(3)
C04A 0.066(4) 0.028(2) 0.037(3) 0.0014(19) 0.016(2) 0.008(2)
C04B 0.028(2) 0.063(3) 0.040(3) -0.005(2) 0.008(2) -0.004(2)
C04C 0.039(3) 0.035(2) 0.036(2) -0.0076(19) 0.013(2) -0.0031(19)
C04D 0.074(4) 0.033(3) 0.050(3) -0.011(2) 0.024(3) -0.010(3)
C04E 0.029(2) 0.027(2) 0.031(2) 0.0063(18) 0.010(2) 0.0035(19)
O04F 0.103(5) 0.173(8) 0.194(9) -0.112(7) 0.071(6) -0.064(5)
C04G 0.025(2) 0.036(2) 0.023(2) -0.0041(18) 0.012(2) -0.0061(18)
C04H 0.0204(19) 0.026(2) 0.021(2) 0.0004(16) 0.0081(16) -0.0015(16)
C04I 0.019(2) 0.063(3) 0.048(3) -0.017(2) 0.005(2) 0.010(2)
C04J 0.062(3) 0.055(3) 0.020(2) 0.005(2) 0.003(2) -0.016(3)
C04K 0.049(3) 0.046(3) 0.062(4) 0.008(3) 0.024(3) 0.002(2)
C04L 0.072(5) 0.051(4) 0.105(6) 0.021(4) 0.040(4) 0.021(3)
C04M 0.028(2) 0.046(3) 0.067(4) 0.012(2) 0.025(2) 0.011(2)
C04N 0.046(3) 0.033(2) 0.040(3) -0.003(2) 0.005(2) -0.003(2)
C04O 0.066(4) 0.069(4) 0.070(4) -0.013(3) 0.014(3) 0.031(4)
C04P 0.023(2) 0.034(2) 0.028(2) 0.0089(18) 0.0091(17) -0.0002(18)
C04Q 0.024(2) 0.062(4) 0.062(4) 0.009(3) 0.006(2) 0.008(2)
C04R 0.053(4) 0.065(4) 0.093(5) 0.042(4) 0.028(4) 0.015(3)
C04S 0.082(4) 0.036(3) 0.054(3) 0.000(2) 0.021(3) -0.022(3)
C04T 0.105(7) 0.135(8) 0.068(5) 0.042(5) 0.050(5) 0.047(6)
C04V 0.073(6) 0.092(7) 0.161(11) -0.058(7) -0.012(6) 0.012(5)
C04W 0.120(8) 0.077(6) 0.107(8) -0.030(6) -0.036(7) 0.032(6)
C04X 0.096(7) 0.081(6) 0.123(9) -0.012(6) -0.013(6) 0.001(5)
C04Y 0.147(10) 0.178(12) 0.067(6) 0.015(6) 0.018(6) 0.091(9)
C04Z 0.254(16) 0.055(5) 0.063(5) -0.011(4) -0.012(8) 0.014(7)
C050 0.062(5) 0.031(3) 0.240(13) 0.005(5) 0.058(6) 0.001(3)
Fe 0.012(3) 0.067(4) 0.044(4) -0.013(3) 0.011(3) -0.007(3)
N0 0.023(7) 0.038(7) 0.033(6) 0.016(6) 0.017(6) -0.002(6)
N1 0.023(7) 0.039(7) 0.033(7) 0.004(5) 0.011(6) -0.002(6)
N0AA 0.027(5) 0.029(7) 0.029(6) 0.002(6) 0.008(5) -0.001(6)
N2 0.029(6) 0.040(5) 0.023(6) 0.007(5) 0.010(5) 0.008(5)
N02Q 0.040(11) 0.052(13) 0.041(9) 0.006(9) 0.008(9) 0.000(12)
N01P 0.027(9) 0.036(11) 0.044(11) 0.014(10) 0.009(8) 0.008(8)
C1AA 0.037(7) 0.047(7) 0.034(7) 0.002(7) 0.010(6) 0.010(6)
C2AA 0.031(7) 0.040(6) 0.032(7) 0.006(5) 0.013(6) 0.009(6)
C3AA 0.034(6) 0.040(6) 0.030(7) 0.012(6) 0.017(6) 0.006(5)
C4AA 0.030(5) 0.040(7) 0.031(6) 0.008(6) 0.009(5) 0.003(6)
C03{ 0.033(6) 0.039(6) 0.039(6) 0.013(5) 0.010(6) 0.000(6)
C5AA 0.033(7) 0.039(6) 0.033(6) 0.014(6) 0.018(6) 0.005(6)
C04F 0.033(7) 0.040(6) 0.031(7) 0.002(6) 0.013(7) -0.005(6)
C6AA 0.027(5) 0.032(7) 0.026(6) 0.010(6) 0.013(5) 0.002(6)
C7AA 0.026(5) 0.034(8) 0.027(6) 0.000(7) 0.007(5) 0.000(7)
C8AA 0.036(7) 0.039(6) 0.036(6) 0.009(5) 0.013(6) 0.010(6)
C9AA 0.047(7) 0.041(6) 0.044(7) 0.017(6) 0.021(6) 0.011(7)
C0BA 0.044(7) 0.041(6) 0.043(7) 0.011(6) 0.020(6) 0.008(6)
C1BA 0.038(8) 0.038(6) 0.034(6) 0.002(6) 0.017(6) -0.001(7)
C2BA 0.028(6) 0.030(8) 0.029(6) 0.008(7) 0.017(5) 0.006(7)
C3BA 0.033(6) 0.041(7) 0.032(6) 0.003(7) 0.011(5) -0.002(6)
C0 0.042(7) 0.041(6) 0.037(6) 0.008(5) 0.019(6) 0.005(6)
C4BA 0.051(8) 0.039(7) 0.046(7) 0.009(7) 0.019(7) 0.011(7)
C5BA 0.028(6) 0.032(7) 0.030(6) 0.012(7) 0.017(5) 0.005(6)
S00D 0.034(3) 0.024(3) 0.028(4) 0.004(3) 0.011(3) -0.003(2)
O0 0.046(12) 0.045(13) 0.042(10) 0.003(11) -0.013(12) -0.012(11)
O01F 0.043(11) 0.034(11) 0.040(12) 0.007(9) 0.028(8) 0.009(10)
O0AA 0.045(10) 0.061(12) 0.037(8) 0.023(8) 0.029(7) 0.024(9)
C1 0.045(8) 0.031(8) 0.043(8) 0.009(7) 0.006(6) -0.004(6)
F00N 0.082(12) 0.033(10) 0.066(10) 0.008(10) -0.030(11) -0.003(10)
F0 0.087(13) 0.079(13) 0.077(10) 0.040(10) 0.041(9) -0.016(10)
F01U 0.069(11) 0.041(10) 0.028(8) 0.004(8) -0.004(8) 0.019(9)
C2 0.027(5) 0.030(10) 0.025(5) 0.001(5) 0.014(4) -0.008(5)
O01M 0.13(3) 0.031(12) 0.096(18) -0.006(12) 0.024(19) -0.04(2)
F1 0.13(2) 0.07(2) 0.15(2) -0.019(17) 0.067(18) 0.006(19)
F03N 0.105(16) 0.10(3) 0.113(17) -0.06(2) 0.011(12) -0.076(18)
F02G 0.108(15) 0.08(2) 0.19(3) 0.05(3) 0.041(18) 0.047(19)
O1 0.26(6) 0.10(3) 0.11(2) 0.00(2) 0.12(4) 0.03(3)
O2 0.116(19) 0.048(14) 0.13(3) -0.030(18) 0.049(15) 0.017(13)

loop_
_atom_type_symbol
_atom_type_description
_atom_type_scat_dispersion_real
_atom_type_scat_dispersion_imag
_atom_type_scat_source
C C 0.0181 0.0091 'International Tables Vol C Tables 4.2.6.8 and 6.1.1.4'
H H 0.0000 0.0000 'International Tables Vol C Tables 4.2.6.8 and 6.1.1.4'
F F 0.0727 0.0534 'International Tables Vol C Tables 4.2.6.8 and 6.1.1.4'
Fe Fe -1.1336 3.1974 'International Tables Vol C Tables 4.2.6.8 and 6.1.1.4'
N N 0.0311 0.0180 'International Tables Vol C Tables 4.2.6.8 and 6.1.1.4'
O O 0.0492 0.0322 'International Tables Vol C Tables 4.2.6.8 and 6.1.1.4'
S S 0.3331 0.5567 'International Tables Vol C Tables 4.2.6.8 and 6.1.1.4'

loop_
_geom_angle_atom_site_label_1
_geom_angle_atom_site_label_2
_geom_angle_atom_site_label_3
_geom_angle
N017 Fe01 N018 81.03(14)
N017 Fe01 N01A 87.72(13)
N017 Fe01 N01J 94.99(14)
N018 Fe01 N01A 95.41(13)
N018 Fe01 N01J 175.10(14)
N01J Fe01 N01A 87.24(13)
N01M Fe01 N017 98.60(13)
N01M Fe01 N018 83.84(13)
N01M Fe01 N01A 173.42(14)
N01M Fe01 N01J 93.99(13)
N01W Fe01 N017 164.48(13)
N01W Fe01 N018 84.31(13)
N01W Fe01 N01A 88.63(13)
N01W Fe01 N01J 99.89(14)
N01W Fe01 N01M 84.80(13)
N00P Fe02 N01B 90.44(13)
N00P Fe02 N01Q 90.53(13)
N00P Fe02 N022 77.83(15)
N013 Fe02 N00P 153.57(14)
N013 Fe02 N01B 86.97(13)
N013 Fe02 N01Q 90.04(13)
N013 Fe02 N022 76.44(15)
N01B Fe02 N022 97.40(13)
N01Q Fe02 N01B 175.12(14)
N01Q Fe02 N022 78.14(13)
N01V Fe02 N00P 99.24(16)
N01V Fe02 N013 107.04(15)
N01V Fe02 N01B 89.56(14)
N01V Fe02 N01Q 95.00(14)
N01V Fe02 N022 172.43(15)
N00W Fe03 N00Z 78.20(13)
N00W Fe03 N01K 84.03(13)
N00W Fe03 N01N 88.34(13)
N00W Fe03 N01X 153.61(13)
N01D Fe03 N00W 108.01(14)
N01D Fe03 N00Z 169.72(13)
N01D Fe03 N01K 93.35(14)
N01D Fe03 N01N 88.81(14)
N01D Fe03 N01X 98.32(14)
N01K Fe03 N00Z 78.95(14)
N01N Fe03 N00Z 99.71(13)
N01N Fe03 N01K 172.37(14)
N01N Fe03 N01X 90.60(13)
N01X Fe03 N00Z 76.00(13)
N01X Fe03 N01K 96.31(13)
N023 Fe04 N01O 88.45(16)
N023 Fe04 N02P 98.95(16)
N023 Fe04 N032 84.23(17)
N028 Fe04 N01O 91.16(19)
N028 Fe04 N023 166.78(18)
N028 Fe04 N02P 94.18(16)
N028 Fe04 N02T 91.02(18)
N028 Fe04 N032 82.63(17)
N02P Fe04 N01O 85.11(15)
N02T Fe04 N01O 177.57(17)
N02T Fe04 N023 89.19(16)
N02T Fe04 N02P 95.82(15)
N02T Fe04 N032 84.94(15)
N032 Fe04 N01O 94.26(15)
N032 Fe04 N02P 176.73(16)
O00O S005 O00Q 113.5(2)
O00O S005 O01U 112.6(3)
O00O S005 C040 105.1(3)
O00Q S005 O01U 115.4(3)
O00Q S005 C040 104.8(3)
O01U S005 C040 104.0(3)
O00G S006 O00L 115.55(19)
O00G S006 O00V 114.68(19)
O00G S006 C04B 103.1(2)
O00L S006 O00V 114.4(2)
O00L S006 C04B 103.4(2)
O00V S006 C04B 103.3(2)
O00S S007 C02S 103.5(2)
O00X S007 O00S 113.9(2)
O00X S007 O014 114.5(3)
O00X S007 C02S 104.7(3)
O014 S007 O00S 116.1(3)
O014 S007 C02S 102.0(2)
O00H S008 O00N 115.7(2)
O00H S008 O01I 115.5(2)
O00H S008 C03P 103.9(2)
O00N S008 O01I 113.0(3)
O00N S008 C03P 103.3(2)
O01I S008 C03P 103.3(2)
O00J S009 O011 114.2(2)
O00J S009 C04N 104.3(2)
O011 S009 C04N 102.1(2)
O026 S009 O00J 114.3(3)
O026 S009 O011 115.8(2)
O026 S009 C04N 103.9(2)
O00R S00A O01Y 115.0(2)
O00R S00A C04A 102.5(2)
O01G S00A O00R 114.2(2)
O01G S00A O01Y 115.9(3)
O01G S00A C04A 103.2(3)
O01Y S00A C04A 103.5(2)
O01L S00B C02M 100.9(3)
O024 S00B O01L 116.5(3)
O024 S00B O025 116.8(3)
O024 S00B C02M 104.4(4)
O025 S00B O01L 111.9(3)
O025 S00B C02M 103.7(3)
O01M S00B C02M 104.8(16)
O01M S00B O2 93(2)
O1 S00B C02M 103(2)
O1 S00B O01M 136(3)
O1 S00B O2 109(3)
O2 S00B C02M 108.5(12)
O016 S00C C047 102.7(3)
O01E S00C O016 115.3(3)
O01E S00C O01H 116.1(5)
O01E S00C C047 103.3(4)
O01H S00C O016 115.1(3)
O01H S00C C047 101.3(4)
C02Y N00P Fe02 126.5(3)
C02Y N00P C03K 118.6(4)
C03K N00P Fe02 114.8(3)
C02G N00W Fe03 114.7(3)
C04C N00W Fe03 126.3(3)
C04C N00W C02G 118.6(4)
C02N N00Z Fe03 107.8(2)
C02N N00Z C03F 111.8(3)
C02Q N00Z Fe03 106.5(2)
C02Q N00Z C02N 111.4(3)
C02Q N00Z C03F 110.1(3)
C03F N00Z Fe03 109.0(3)
C02E N013 Fe02 125.2(3)
C02E N013 C02O 117.9(4)
C02O N013 Fe02 116.7(3)
C01F N017 Fe01 113.0(3)
C01F N017 C02I 117.7(4)
C02I N017 Fe01 129.0(3)
C02C N018 Fe01 106.6(2)
C02C N018 C02R 109.0(3)
C02C N018 C03D 113.0(3)
C02R N018 Fe01 108.5(2)
C03D N018 Fe01 108.1(2)
C03D N018 C02R 111.4(3)
Fe01 N01A H01G 109.5
Fe01 N01A H01H 109.5
Fe01 N01A H01I 109.5
H01G N01A H01H 109.5
H01G N01A H01I 109.5
H01H N01A H01I 109.5
Fe02 N01B H01A 109.5
Fe02 N01B H01B 109.5
Fe02 N01B H01C 109.5
H01A N01B H01B 109.5
H01A N01B H01C 109.5
H01B N01B H01C 109.5
Fe03 N01D H01M 109.5
Fe03 N01D H01N 109.5
Fe03 N01D H01O 109.5
H01M N01D H01N 109.5
H01M N01D H01O 109.5
H01N N01D H01O 109.5
N017 C01F C029 122.8(4)
N017 C01F C02C 115.7(4)
C029 C01F C02C 121.5(4)
Fe01 N01J H01J 109.5
Fe01 N01J H01K 109.5
Fe01 N01J H01L 109.5
H01J N01J H01K 109.5
H01J N01J H01L 109.5
H01K N01J H01L 109.5
C02W N01K Fe03 114.7(3)
C02W N01K C036 118.6(4)
C036 N01K Fe03 126.2(3)
C035 N01M Fe01 126.6(3)
C035 N01M C03H 117.8(3)
C03H N01M Fe01 114.1(3)
Fe03 N01N H01P 109.5
Fe03 N01N H01Q 109.5
Fe03 N01N H01R 109.5
H01P N01N H01Q 109.5
H01P N01N H01R 109.5
H01Q N01N H01R 109.5
Fe04 N01O H01S 109.5
Fe04 N01O H01T 109.5
Fe04 N01O H01U 109.5
H01S N01O H01T 109.5
H01S N01O H01U 109.5
H01T N01O H01U 109.5
C030 N01Q Fe02 115.9(3)
C03S N01Q Fe02 126.5(3)
C03S N01Q C030 117.6(4)
Fe02 N01V H01D 109.5
Fe02 N01V H01E 109.5
Fe02 N01V H01F 109.5
H01D N01V H01E 109.5
H01D N01V H01F 109.5
H01E N01V H01F 109.5
C01Z N01W Fe01 113.6(3)
C02Z N01W Fe01 127.6(3)
C02Z N01W C01Z 118.3(3)
C02J N01X Fe03 127.7(3)
C02J N01X C03T 117.5(4)
C03T N01X Fe03 114.6(3)
N01W C01Z C02V 122.0(4)
N01W C01Z C03D 115.7(3)
C02V C01Z C03D 122.3(4)
C03G O020 C04L 107.9(5)
C04R O021 C04K 104.8(4)
C038 N022 Fe02 106.4(3)
C038 N022 C044 101.9(5)
C038 N022 C2 130.4(8)
C044 N022 Fe02 111.0(3)
C04I N022 Fe02 106.1(3)
C04I N022 C038 111.2(4)
C04I N022 C044 119.7(5)
C04I N022 C2 93.2(7)
C2 N022 Fe02 107.1(5)
C03Z N023 Fe04 128.1(3)
C03Z N023 C04G 118.5(4)
C04G N023 Fe04 113.4(4)
C04E N028 Fe04 129.1(3)
C04E N028 C04P 117.9(4)
C04P N028 Fe04 112.9(3)
C01F C029 H029 120.5
C031 C029 C01F 118.9(5)
C031 C029 H029 120.5
H02N C02A H02O 108.6
N032 C02A H02N 110.3
N032 C02A H02O 110.3
C04P C02A H02N 110.3
C04P C02A H02O 110.3
C04P C02A N032 106.9(4)
H02P C02B H02Q 108.1
N032 C02B H02P 109.5
N032 C02B H02Q 109.5
N032 C02B C04G 110.6(4)
C04G C02B H02P 109.5
C04G C02B H02Q 109.5
N018 C02C C01F 107.8(3)
N018 C02C H02A 110.1
N018 C02C H02B 110.1
C01F C02C H02A 110.1
C01F C02C H02B 110.1
H02A C02C H02B 108.5
C02K C02D H02D 120.5
C039 C02D H02D 120.5
C039 C02D C02K 118.9(5)
N013 C02E H02E 118.6
N013 C02E C046 122.7(5)
C046 C02E H02E 118.6
N00W C02G C02N 116.7(4)
N00W C02G C03B 121.5(4)
C03B C02G C02N 121.7(4)
C045 C02H H02R 120.8
C04E C02H H02R 120.8
C04E C02H C045 118.4(5)
N017 C02I H02I 119.0
N017 C02I C03O 121.9(4)
C03O C02I H02I 119.0
N01X C02J H02J 118.3
N01X C02J C03N 123.3(4)
C03N C02J H02J 118.3
C02D C02K H02K 120.9
C02Y C02K C02D 118.1(5)
C02Y C02K H02K 120.9
F027 C02M S00B 113.2(5)
F027 C02M F03M 104.8(7)
F02F C02M S00B 112.3(6)
F02F C02M F027 109.2(7)
F02F C02M F03M 107.0(8)
F03M C02M S00B 109.9(5)
F1 C02M S00B 95.6(16)
F03N C02M S00B 100(2)
F03N C02M F1 70(3)
F02G C02M S00B 110(3)
F02G C02M F1 80(3)
F02G C02M F03N 139(4)
N00Z C02N C02G 112.0(3)
N00Z C02N H02G 109.2
N00Z C02N H02H 109.2
C02G C02N H02G 109.2
C02G C02N H02H 109.2
H02G C02N H02H 107.9
N013 C02O C038 115.3(4)
N013 C02O C041 122.0(5)
C041 C02O C038 122.5(4)
Fe04 N02P H02S 109.5
Fe04 N02P H02T 109.5
Fe04 N02P H02W 109.5
H02S N02P H02T 109.5
H02S N02P H02W 109.5
H02T N02P H02W 109.5
N00Z C02Q H02L 109.5
N00Z C02Q H02M 109.5
N00Z C02Q C03T 110.6(3)
H02L C02Q H02M 108.1
C03T C02Q H02L 109.5
C03T C02Q H02M 109.5
N018 C02R H02C 109.4
N018 C02R H02F 109.4
H02C C02R H02F 108.0
C03H C02R N018 111.2(3)
C03H C02R H02C 109.4
C03H C02R H02F 109.4
F00I C02S S007 110.3(4)
F00I C02S F02L 107.7(5)
F01S C02S S007 111.7(4)
F01S C02S F00I 108.4(4)
F01S C02S F02L 108.4(5)
F02L C02S S007 110.3(4)
C03X N02T Fe04 127.4(3)
C03X N02T C04H 118.1(4)
C04H N02T Fe04 114.6(3)
C030 C02U H02U 120.3
C04J C02U H02U 120.3
C04J C02U C030 119.3(4)
C01Z C02V H02V 120.3
C01Z C02V C03U 119.5(4)
C03U C02V H02V 120.3
N01K C02W C03F 117.5(4)
N01K C02W C04M 121.3(5)
C04M C02W C03F 121.0(4)
C03I C02X H02X 120.5
C03I C02X C04G 119.1(6)
C04G C02X H02X 120.5
N00P C02Y C02K 123.3(4)
N00P C02Y H02Y 118.4
C02K C02Y H02Y 118.4
N01W C02Z H02Z 118.7
N01W C02Z C03V 122.6(4)
C03V C02Z H02Z 118.7
N01Q C030 C02U 122.6(4)
N01Q C030 C044 117.6(4)
N01Q C030 C2 115.5(6)
C02U C030 C044 118.3(4)
C02U C030 C2 118.6(5)
C029 C031 H031 120.6
C029 C031 C03O 118.7(5)
C03O C031 H031 120.6
C02A N032 Fe04 104.5(3)
C02B N032 Fe04 107.8(3)
C02B N032 C02A 113.0(4)
C02B N032 C03Q 112.7(4)
C03Q N032 Fe04 109.7(3)
C03Q N032 C02A 108.7(4)
C035 C033 H033 120.6
C035 C033 C042 118.8(4)
C042 C033 H033 120.6
N01M C035 C033 122.9(4)
N01M C035 H035 118.6
C033 C035 H035 118.6
N01K C036 H036 118.4
N01K C036 C03R 123.3(5)
C03R C036 H036 118.4
C03H C037 H037 120.3
C042 C037 H037 120.3
C042 C037 C03H 119.4(4)
N022 C038 C02O 111.7(4)
N022 C038 H03A 109.3
N022 C038 H03B 109.3
C02O C038 H03A 109.3
C02O C038 H03B 109.3
H03A C038 H03B 107.9
C02D C039 H039 119.9
C02D C039 C03K 120.1(5)
C03K C039 H039 119.9
C02G C03B H03E 120.4
C04S C03B C02G 119.1(5)
C04S C03B H03E 120.4
C03J C03C H03H 120.4
C03J C03C C04H 119.3(5)
C04H C03C H03H 120.4
N018 C03D C01Z 110.7(3)
N018 C03D H03C 109.5
N018 C03D H03D 109.5
C01Z C03D H03C 109.5
C01Z C03D H03D 109.5
H03C C03D H03D 108.1
C03I C03E H03I 121.0
C03I C03E C03Z 118.0(5)
C03Z C03E H03I 121.0
N00Z C03F C02W 114.8(3)
N00Z C03F H03F 108.6
N00Z C03F H03G 108.6
C02W C03F H03F 108.6
C02W C03F H03G 108.6
H03F C03F H03G 107.6
O020 C03G H03Q 110.5
O020 C03G H03T 110.5
O020 C03G C04T 106.3(5)
H03Q C03G H03T 108.7
C04T C03G H03Q 110.5
C04T C03G H03T 110.5
N01M C03H C02R 115.5(3)
N01M C03H C037 122.2(4)
C037 C03H C02R 122.3(4)
C02X C03I C03E 119.5(5)
C02X C03I H03J 120.3
C03E C03I H03J 120.3
C03C C03J H03K 120.9
C03C C03J C03Y 118.1(4)
C03Y C03J H03K 120.9
N00P C03K C039 120.9(5)
N00P C03K C04I 116.8(4)
C039 C03K C04I 122.2(4)
C03S C03L H03L 120.5
C03S C03L C04J 119.1(5)
C04J C03L H03L 120.5
C02J C03N H03N 120.7
C02J C03N C048 118.7(5)
C048 C03N H03N 120.7
C02I C03O C031 119.9(4)
C02I C03O H03O 120.1
C031 C03O H03O 120.1
F00F C03P S008 111.1(3)
F00U C03P S008 111.1(4)
F00U C03P F00F 107.0(4)
F01R C03P S008 111.4(3)
F01R C03P F00F 107.1(4)
F01R C03P F00U 109.0(4)
N032 C03Q H03M 109.1
N032 C03Q H03P 109.1
H03M C03Q H03P 107.9
C04H C03Q N032 112.3(4)
C04H C03Q H03M 109.1
C04H C03Q H03P 109.1
C036 C03R H03R 121.3
C04Q C03R C036 117.4(5)
C04Q C03R H03R 121.3
N01Q C03S C03L 122.4(4)
N01Q C03S H03S 118.8
C03L C03S H03S 118.8
N01X C03T C02Q 116.3(4)
N01X C03T C043 122.4(4)
C043 C03T C02Q 121.3(4)
C02V C03U H03U 120.6
C02V C03U C03V 118.7(4)
C03V C03U H03U 120.6
C02Z C03V C03U 118.8(4)
C02Z C03V H03V 120.6
C03U C03V H03V 120.6
C045 C03W H03W 120.3
C045 C03W C04P 119.4(5)
C04P C03W H03W 120.3
N02T C03X H03X 118.7
N02T C03X C03Y 122.7(4)
C03Y C03X H03X 118.7
C03J C03Y H03Y 120.3
C03X C03Y C03J 119.4(4)
C03X C03Y H03Y 120.3
N023 C03Z C03E 123.2(5)
N023 C03Z H03Z 118.4
C03E C03Z H03Z 118.4
F012 C040 S005 109.5(4)
F034 C040 S005 112.5(4)
F034 C040 F012 106.9(5)
F034 C040 F03A 108.8(6)
F03A C040 S005 111.4(5)
F03A C040 F012 107.5(5)
C02O C041 H041 120.2
C049 C041 C02O 119.5(5)
C049 C041 H041 120.2
C033 C042 H042 120.6
C037 C042 C033 118.8(4)
C037 C042 H042 120.6
C03T C043 H043 120.3
C03T C043 C048 119.3(5)
C048 C043 H043 120.3
N022 C044 C030 111.1(5)
N022 C044 H04A 109.4
N022 C044 H04B 109.4
C030 C044 H04A 109.4
C030 C044 H04B 109.4
H04A C044 H04B 108.0
C02H C045 H045 120.2
C03W C045 C02H 119.5(5)
C03W C045 H045 120.2
C02E C046 H046 120.7
C049 C046 C02E 118.6(5)
C049 C046 H046 120.7
F00M C047 S00C 110.7(4)
F019 C047 S00C 110.8(5)
F019 C047 F00M 106.4(6)
F01T C047 S00C 110.8(6)
F01T C047 F00M 110.2(6)
F01T C047 F019 107.8(6)
C03N C048 H048 120.6
C043 C048 C03N 118.7(5)
C043 C048 H048 120.6
C041 C049 H049 120.4
C046 C049 C041 119.2(5)
C046 C049 H049 120.4
F010 C04A S00A 111.6(4)
F010 C04A F015 107.3(5)
F015 C04A S00A 109.7(4)
F01C C04A S00A 111.5(4)
F01C C04A F010 109.7(5)
F01C C04A F015 106.9(5)
F00D C04B S006 111.1(4)
F00D C04B F00T 107.1(4)
F00D C04B F00Y 108.7(4)
F00T C04B S006 110.6(3)
F00Y C04B S006 111.2(4)
F00Y C04B F00T 107.9(5)
N00W C04C H04E 118.5
N00W C04C C04D 122.9(5)
C04D C04C H04E 118.5
C04C C04D H04F 121.2
C04C C04D C04S 117.7(5)
C04S C04D H04F 121.2
N028 C04E C02H 122.5(5)
N028 C04E H04G 118.7
C02H C04E H04G 118.7
C04Z O04F C04V 103.9(9)
N023 C04G C02B 115.9(5)
N023 C04G C02X 121.7(5)
C02X C04G C02B 122.3(5)
N02T C04H C03C 122.3(4)
N02T C04H C03Q 117.0(4)
C03C C04H C03Q 120.7(4)
N022 C04I C03K 112.0(4)
N022 C04I H04C 109.2
N022 C04I H04D 109.2
C03K C04I H04C 109.2
C03K C04I H04D 109.2
H04C C04I H04D 107.9
C02U C04J C03L 118.9(4)
C02U C04J H04J 120.5
C03L C04J H04J 120.5
O021 C04K H04R 110.7
O021 C04K H04T 110.7
O021 C04K C04O 105.3(5)
H04R C04K H04T 108.8
C04O C04K H04R 110.7
C04O C04K H04T 110.7
O020 C04L H04I 110.2
O020 C04L H04K 110.2
O020 C04L C04Y 107.7(6)
H04I C04L H04K 108.5
C04Y C04L H04I 110.2
C04Y C04L H04K 110.2
C02W C04M H04M 120.4
C04Q C04M C02W 119.1(5)
C04Q C04M H04M 120.4
F00E C04N S009 111.0(3)
F00E C04N F01P 107.1(4)
F00K C04N S009 112.5(3)
F00K C04N F00E 106.8(4)
F00K C04N F01P 107.3(4)
F01P C04N S009 111.9(4)
C04K C04O H04U 111.1
C04K C04O H04V 111.1
C04K C04O C050 103.3(6)
H04U C04O H04V 109.1
C050 C04O H04U 111.1
C050 C04O H04V 111.1
N028 C04P C02A 115.0(4)
N028 C04P C03W 122.2(5)
C03W C04P C02A 122.8(5)
C03R C04Q C04M 120.2(5)
C03R C04Q H04Q 119.9
C04M C04Q H04Q 119.9
O021 C04R H04W 110.8
O021 C04R H04X 110.8
O021 C04R C050 104.9(6)
H04W C04R H04X 108.8
C050 C04R H04W 110.8
C050 C04R H04X 110.8
C03B C04S C04D 120.1(5)
C03B C04S H04S 120.0
C04D C04S H04S 120.0
C03G C04T H04L 110.5
C03G C04T H04N 110.5
H04L C04T H04N 108.6
C04Y C04T C03G 106.4(7)
C04Y C04T H04L 110.5
C04Y C04T H04N 110.5
O04F C04V H04Y 110.7
O04F C04V H 110.7
O04F C04V C04X 105.2(8)
H04Y C04V H 108.8
C04X C04V H04Y 110.7
C04X C04V H 110.7
H04Z C04W HA 109.9
C04X C04W H04Z 112.3
C04X C04W HA 112.3
C04Z C04W H04Z 112.3
C04Z C04W HA 112.3
C04Z C04W C04X 97.3(9)
C04V C04X C04W 104.7(9)
C04V C04X H04 110.8
C04V C04X HB 110.8
C04W C04X H04 110.8
C04W C04X HB 110.8
H04 C04X HB 108.9
C04L C04Y H04O 110.4
C04L C04Y H04P 110.4
C04T C04Y C04L 106.8(8)
C04T C04Y H04O 110.4
C04T C04Y H04P 110.4
H04O C04Y H04P 108.6
O04F C04Z C04W 116.8(11)
O04F C04Z H0AA 108.1
O04F C04Z HC 108.1
C04W C04Z H0AA 108.1
C04W C04Z HC 108.1
H0AA C04Z HC 107.3
C04O C050 H05A 110.6
C04O C050 H05B 110.6
C04R C050 C04O 105.5(5)
C04R C050 H05A 110.6
C04R C050 H05B 110.6
H05A C050 H05B 108.8
N0 Fe N2 81.2(8)
N0 Fe N01P 89.8(11)
N1 Fe N0 162.5(9)
N1 Fe N0AA 89.4(10)
N1 Fe N2 81.3(8)
N1 Fe N02Q 99.6(11)
N1 Fe N01P 90.4(10)
N0AA Fe N0 88.9(10)
N0AA Fe N2 83.3(7)
N0AA Fe N02Q 99.4(11)
N0AA Fe N01P 175.3(10)
N2 Fe N01P 92.0(9)
N02Q Fe N0 97.9(11)
N02Q Fe N2 177.1(12)
N02Q Fe N01P 85.3(11)
C03{ N0 Fe 128.2(16)
C03{ N0 C5AA 116.4(17)
C5AA N0 Fe 114.3(13)
C2AA N1 Fe 114.6(13)
C04F N1 Fe 130.4(17)
C04F N1 C2AA 115.0(17)
C6AA N0AA Fe 128.7(15)
C6AA N0AA C7AA 115.9(16)
C7AA N0AA Fe 115.3(12)
C1AA N2 Fe 105.6(13)
C3AA N2 Fe 106.2(12)
C3AA N2 C1AA 110.5(16)
C3AA N2 C4AA 113.0(18)
C4AA N2 Fe 110.8(12)
C4AA N2 C1AA 110.5(18)
Fe N02Q H02 109.5
Fe N02Q HD 109.5
Fe N02Q HE 109.5
H02 N02Q HD 109.5
H02 N02Q HE 109.5
HD N02Q HE 109.5
Fe N01P H01V 109.5
Fe N01P H01W 109.5
Fe N01P H01X 109.5
H01V N01P H01W 109.5
H01V N01P H01X 109.5
H01W N01P H01X 109.5
N2 C1AA H1AA 110.7
N2 C1AA H1AB 110.7
N2 C1AA C2AA 105.0(16)
H1AA C1AA H1AB 108.8
C2AA C1AA H1AA 110.7
C2AA C1AA H1AB 110.7
N1 C2AA C1AA 114.9(16)
N1 C2AA C8AA 123.3(19)
C8AA C2AA C1AA 121.4(19)
N2 C3AA H3AA 110.4
N2 C3AA H3AB 110.4
N2 C3AA C5AA 106.7(16)
H3AA C3AA H3AB 108.6
C5AA C3AA H3AA 110.4
C5AA C3AA H3AB 110.4
N2 C4AA H4AA 109.2
N2 C4AA H4AB 109.2
H4AA C4AA H4AB 107.9
C7AA C4AA N2 112.1(16)
C7AA C4AA H4AA 109.2
C7AA C4AA H4AB 109.2
N0 C03{ H03{ 118.9
N0 C03{ C9AA 122(2)
C9AA C03{ H03{ 118.9
N0 C5AA C3AA 113.7(17)
N0 C5AA C0BA 125.1(18)
C0BA C5AA C3AA 120.6(19)
N1 C04F H04H 118.0
N1 C04F C1BA 124(2)
C1BA C04F H04H 118.0
N0AA C6AA H6AA 117.4
N0AA C6AA C2BA 125(2)
C2BA C6AA H6AA 117.4
N0AA C7AA C4AA 117.4(16)
N0AA C7AA C3BA 123.1(17)
C3BA C7AA C4AA 119.1(18)
C2AA C8AA H8AA 120.5
C0 C8AA C2AA 119(2)
C0 C8AA H8AA 120.5
C03{ C9AA H9AA 120.3
C4BA C9AA C03{ 119(2)
C4BA C9AA H9AA 120.3
C5AA C0BA H0BA 121.0
C4BA C0BA C5AA 118(2)
C4BA C0BA H0BA 121.0
C04F C1BA H1BA 121.0
C04F C1BA C0 118(2)
C0 C1BA H1BA 121.0
C6AA C2BA H2BA 121.2
C5BA C2BA C6AA 118(2)
C5BA C2BA H2BA 121.2
C7AA C3BA H3BA 120.5
C5BA C3BA C7AA 119(2)
C5BA C3BA H3BA 120.5
C8AA C0 C1BA 119(2)
C8AA C0 H0 120.7
C1BA C0 H0 120.7
C9AA C4BA H4BA 120.8
C0BA C4BA C9AA 118(2)
C0BA C4BA H4BA 120.8
C2BA C5BA H5BA 120.6
C3BA C5BA C2BA 119(2)
C3BA C5BA H5BA 120.6
O0 S00D C1 102.4(18)
O01F S00D O0 118(2)
O01F S00D C1 103.0(15)
O0AA S00D O0 113.9(17)
O0AA S00D O01F 112.8(16)
O0AA S00D C1 104.2(11)
F00N C1 S00D 110.4(17)
F0 C1 S00D 110.5(15)
F0 C1 F00N 107(2)
F01U C1 S00D 111.5(18)
F01U C1 F00N 104(2)
F01U C1 F0 114(2)
N022 C2 H2A 109.3
N022 C2 H2B 109.3
C030 C2 N022 111.8(8)
C030 C2 H2A 109.3
C030 C2 H2B 109.3
H2A C2 H2B 107.9
C02M F1 F03N 54.7(19)
C02M F1 F02G 47.1(16)
F03N F1 F02G 98(2)
C02M F03N F1 55(2)
C02M F02G F1 53.3(18)
H33A N33 H33B 93.3
H33A N33 H33C 93.2
H33B N33 H33C 93.3

loop_
_geom_bond_atom_site_label_1
_geom_bond_atom_site_label_2
_geom_bond_distance
Fe01 N017 2.001(4)
Fe01 N018 2.018(3)
Fe01 N01A 2.061(3)
Fe01 N01J 2.044(3)
Fe01 N01M 1.996(3)
Fe01 N01W 1.989(3)
Fe02 N00P 2.147(4)
Fe02 N013 2.141(4)
Fe02 N01B 2.206(3)
Fe02 N01Q 2.193(3)
Fe02 N01V 2.114(4)
Fe02 N022 2.234(4)
Fe03 N00W 2.164(4)
Fe03 N00Z 2.215(3)
Fe03 N01D 2.129(4)
Fe03 N01K 2.191(3)
Fe03 N01N 2.166(3)
Fe03 N01X 2.174(4)
Fe04 N01O 2.059(4)
Fe04 N023 1.981(4)
Fe04 N028 1.954(4)
Fe04 N02P 2.038(4)
Fe04 N02T 1.973(4)
Fe04 N032 2.009(4)
S005 O00O 1.425(3)
S005 O00Q 1.430(4)
S005 O01U 1.430(4)
S005 C040 1.800(5)
S006 O00G 1.436(3)
S006 O00L 1.436(3)
S006 O00V 1.445(3)
S006 C04B 1.816(5)
S007 O00S 1.432(3)
S007 O00X 1.419(3)
S007 O014 1.428(4)
S007 C02S 1.816(5)
S008 O00H 1.431(3)
S008 O00N 1.435(3)
S008 O01I 1.439(4)
S008 C03P 1.820(5)
S009 O00J 1.434(4)
S009 O011 1.436(4)
S009 O026 1.419(4)
S009 C04N 1.820(5)
S00A O00R 1.429(3)
S00A O01G 1.422(4)
S00A O01Y 1.438(4)
S00A C04A 1.822(5)
S00B O01L 1.452(4)
S00B O024 1.408(5)
S00B O025 1.444(4)
S00B C02M 1.802(6)
S00B O01M 1.440(19)
S00B O1 1.409(19)
S00B O2 1.451(19)
S00C O016 1.443(4)
S00C O01E 1.435(6)
S00C O01H 1.439(6)
S00C C047 1.818(6)
F00D C04B 1.326(6)
F00E C04N 1.334(6)
F00F C03P 1.337(6)
F00I C02S 1.335(6)
F00K C04N 1.323(6)
F00M C047 1.347(8)
N00P C02Y 1.342(6)
N00P C03K 1.347(5)
F00T C04B 1.336(6)
F00U C03P 1.321(6)
N00W C02G 1.349(5)
N00W C04C 1.341(6)
F00Y C04B 1.326(7)
N00Z C02N 1.481(5)
N00Z C02Q 1.476(6)
N00Z C03F 1.486(5)
F010 C04A 1.317(6)
F012 C040 1.351(7)
N013 C02E 1.344(6)
N013 C02O 1.345(6)
F015 C04A 1.337(7)
N017 C01F 1.351(5)
N017 C02I 1.353(5)
N018 C02C 1.483(5)
N018 C02R 1.495(5)
N018 C03D 1.488(5)
F019 C047 1.339(8)
N01A H01G 0.9100
N01A H01H 0.9100
N01A H01I 0.9100
N01B H01A 0.9100
N01B H01B 0.9100
N01B H01C 0.9100
F01C C04A 1.316(6)
N01D H01M 0.9100
N01D H01N 0.9100
N01D H01O 0.9100
C01F C029 1.379(6)
C01F C02C 1.503(6)
N01J H01J 0.9100
N01J H01K 0.9100
N01J H01L 0.9100
N01K C02W 1.341(5)
N01K C036 1.342(6)
N01M C035 1.347(5)
N01M C03H 1.353(5)
N01N H01P 0.9100
N01N H01Q 0.9100
N01N H01R 0.9100
N01O H01S 0.9100
N01O H01T 0.9100
N01O H01U 0.9100
F01P C04N 1.340(6)
N01Q C030 1.350(5)
N01Q C03S 1.336(5)
F01R C03P 1.317(6)
F01S C02S 1.297(6)
F01T C047 1.324(8)
N01V H01D 0.9100
N01V H01E 0.9100
N01V H01F 0.9100
N01W C01Z 1.352(5)
N01W C02Z 1.340(5)
N01X C02J 1.344(5)
N01X C03T 1.351(5)
C01Z C02V 1.377(6)
C01Z C03D 1.497(5)
O020 C03G 1.431(6)
O020 C04L 1.433(8)
O021 C04K 1.434(7)
O021 C04R 1.410(7)
N022 C038 1.474(7)
N022 C044 1.522(7)
N022 C04I 1.473(7)
N022 C2 1.535(11)
N023 C03Z 1.324(7)
N023 C04G 1.357(6)
F027 C02M 1.325(9)
N028 C04E 1.348(7)
N028 C04P 1.363(6)
C029 H029 0.9500
C029 C031 1.378(7)
C02A H02N 0.9900
C02A H02O 0.9900
C02A N032 1.498(6)
C02A C04P 1.497(7)
C02B H02P 0.9900
C02B H02Q 0.9900
C02B N032 1.486(6)
C02B C04G 1.501(7)
C02C H02A 0.9900
C02C H02B 0.9900
C02D H02D 0.9500
C02D C02K 1.390(7)
C02D C039 1.374(8)
C02E H02E 0.9500
C02E C046 1.385(7)
F02F C02M 1.288(9)
C02G C02N 1.496(6)
C02G C03B 1.375(6)
C02H H02R 0.9500
C02H C045 1.397(8)
C02H C04E 1.383(7)
C02I H02I 0.9500
C02I C03O 1.376(7)
C02J H02J 0.9500
C02J C03N 1.379(7)
C02K H02K 0.9500
C02K C02Y 1.378(7)
F02L C02S 1.339(7)
C02M F03M 1.366(9)
C02M F1 1.41(2)
C02M F03N 1.40(2)
C02M F02G 1.29(2)
C02N H02G 0.9900
C02N H02H 0.9900
C02O C038 1.510(7)
C02O C041 1.377(8)
N02P H02S 0.9100
N02P H02T 0.9100
N02P H02W 0.9100
C02Q H02L 0.9900
C02Q H02M 0.9900
C02Q C03T 1.506(6)
C02R H02C 0.9900
C02R H02F 0.9900
C02R C03H 1.484(6)
N02T C03X 1.338(6)
N02T C04H 1.346(6)
C02U H02U 0.9500
C02U C030 1.382(6)
C02U C04J 1.357(7)
C02V H02V 0.9500
C02V C03U 1.382(6)
C02W C03F 1.502(7)
C02W C04M 1.394(6)
C02X H02X 0.9500
C02X C03I 1.378(9)
C02X C04G 1.389(7)
C02Y H02Y 0.9500
C02Z H02Z 0.9500
C02Z C03V 1.381(6)
C030 C044 1.533(8)
C030 C2 1.507(12)
C031 H031 0.9500
C031 C03O 1.382(8)
N032 C03Q 1.497(6)
C033 H033 0.9500
C033 C035 1.387(6)
C033 C042 1.387(7)
F034 C040 1.295(8)
C035 H035 0.9500
C036 H036 0.9500
C036 C03R 1.390(7)
C037 H037 0.9500
C037 C03H 1.386(5)
C037 C042 1.381(6)
C038 H03A 0.9900
C038 H03B 0.9900
C039 H039 0.9500
C039 C03K 1.389(7)
F03A C040 1.316(8)
C03B H03E 0.9500
C03B C04S 1.374(8)
C03C H03H 0.9500
C03C C03J 1.381(7)
C03C C04H 1.392(6)
C03D H03C 0.9900
C03D H03D 0.9900
C03E H03I 0.9500
C03E C03I 1.384(7)
C03E C03Z 1.394(7)
C03F H03F 0.9900
C03F H03G 0.9900
C03G H03Q 0.9900
C03G H03T 0.9900
C03G C04T 1.473(9)
C03I H03J 0.9500
C03J H03K 0.9500
C03J C03Y 1.390(7)
C03K C04I 1.491(7)
C03L H03L 0.9500
C03L C03S 1.383(7)
C03L C04J 1.384(8)
C03N H03N 0.9500
C03N C048 1.385(7)
C03O H03O 0.9500
C03Q H03M 0.9900
C03Q H03P 0.9900
C03Q C04H 1.497(6)
C03R H03R 0.9500
C03R C04Q 1.374(8)
C03S H03S 0.9500
C03T C043 1.382(6)
C03U H03U 0.9500
C03U C03V 1.388(6)
C03V H03V 0.9500
C03W H03W 0.9500
C03W C045 1.364(8)
C03W C04P 1.379(7)
C03X H03X 0.9500
C03X C03Y 1.381(7)
C03Y H03Y 0.9500
C03Z H03Z 0.9500
C041 H041 0.9500
C041 C049 1.376(9)
C042 H042 0.9500
C043 H043 0.9500
C043 C048 1.383(7)
C044 H04A 0.9900
C044 H04B 0.9900
C045 H045 0.9500
C046 H046 0.9500
C046 C049 1.371(8)
C048 H048 0.9500
C049 H049 0.9500
C04C H04E 0.9500
C04C C04D 1.377(7)
C04D H04F 0.9500
C04D C04S 1.380(8)
C04E H04G 0.9500
O04F C04V 1.436(14)
O04F C04Z 1.389(11)
C04I H04C 0.9900
C04I H04D 0.9900
C04J H04J 0.9500
C04K H04R 0.9900
C04K H04T 0.9900
C04K C04O 1.481(8)
C04L H04I 0.9900
C04L H04K 0.9900
C04L C04Y 1.451(12)
C04M H04M 0.9500
C04M C04Q 1.376(8)
C04O H04U 0.9900
C04O H04V 0.9900
C04O C050 1.513(11)
C04Q H04Q 0.9500
C04R H04W 0.9900
C04R H04X 0.9900
C04R C050 1.492(11)
C04S H04S 0.9500
C04T H04L 0.9900
C04T H04N 0.9900
C04T C04Y 1.415(12)
C04V H04Y 0.9900
C04V H 0.9900
C04V C04X 1.482(15)
C04W H04Z 0.9900
C04W HA 0.9900
C04W C04X 1.519(13)
C04W C04Z 1.391(17)
C04X H04 0.9900
C04X HB 0.9900
C04Y H04O 0.9900
C04Y H04P 0.9900
C04Z H0AA 0.9900
C04Z HC 0.9900
C050 H05A 0.9900
C050 H05B 0.9900
Fe N0 2.006(15)
Fe N1 1.954(14)
Fe N0AA 1.989(14)
Fe N2 2.054(15)
Fe N02Q 2.006(16)
Fe N01P 2.072(15)
N0 C03{ 1.327(18)
N0 C5AA 1.351(18)
N1 C2AA 1.358(18)
N1 C04F 1.354(19)
N0AA C6AA 1.333(18)
N0AA C7AA 1.348(17)
N2 C1AA 1.496(18)
N2 C3AA 1.486(18)
N2 C4AA 1.489(18)
N02Q H02 0.9100
N02Q HD 0.9100
N02Q HE 0.9100
N01P H01V 0.9100
N01P H01W 0.9100
N01P H01X 0.9100
C1AA H1AA 0.9900
C1AA H1AB 0.9900
C1AA C2AA 1.499(19)
C2AA C8AA 1.374(19)
C3AA H3AA 0.9900
C3AA H3AB 0.9900
C3AA C5AA 1.500(19)
C4AA H4AA 0.9900
C4AA H4AB 0.9900
C4AA C7AA 1.487(18)
C03{ H03{ 0.9500
C03{ C9AA 1.40(2)
C5AA C0BA 1.378(19)
C04F H04H 0.9500
C04F C1BA 1.39(2)
C6AA H6AA 0.9500
C6AA C2BA 1.392(19)
C7AA C3BA 1.402(18)
C8AA H8AA 0.9500
C8AA C0 1.36(2)
C9AA H9AA 0.9500
C9AA C4BA 1.39(2)
C0BA H0BA 0.9500
C0BA C4BA 1.37(2)
C1BA H1BA 0.9500
C1BA C0 1.40(2)
C2BA H2BA 0.9500
C2BA C5BA 1.384(19)
C3BA H3BA 0.9500
C3BA C5BA 1.378(19)
C0 H0 0.9500
C4BA H4BA 0.9500
C5BA H5BA 0.9500
S00D O0 1.445(17)
S00D O01F 1.439(15)
S00D O0AA 1.427(14)
S00D C1 1.817(13)
C1 F00N 1.34(2)
C1 F0 1.333(18)
C1 F01U 1.316(18)
C2 H2A 0.9900
C2 H2B 0.9900
F1 F03N 1.61(7)
F1 F02G 1.73(6)
N33 H33A 1.0187
N33 H33B 1.0193
N33 H33C 1.0189
